data_4349213
loop_
_publ_author_name
'Abramov, Pavel A.'
'Davletgildeeva, Anastasiia T.'
'Moroz, Nikolay K.'
'Kompankov, Nikolay B.'
'Santiago-Sch\"ubel, Beatrix'
'Sokolov, Maxim N.'

_publ_section_title
;
 Cation-Dependent Self-assembly of Vanadium Polyoxoniobates.
;
_journal_issue 24
_journal_name_full 'Inorganic chemistry'
_journal_page_first 12807
_journal_page_last 12814
_journal_paper_doi 10.1021/acs.inorgchem.6b02108
_journal_volume 55
_journal_year 2016
_chemical_formula_sum 'C2 H78 Na9 Nb14 O85 V'
_chemical_formula_weight 3021.23
_space_group_crystal_system monoclinic
_space_group_IT_number 15
_space_group_name_Hall '-C 2yc'
_space_group_name_H-M_alt 'C 1 2/c 1'
_atom_sites_solution_primary direct
_atom_sites_solution_secondary difmap
_audit_creation_method SHELXL-2014/7
_cell_angle_alpha 90
_cell_angle_beta 94.466(5)
_cell_angle_gamma 90
_cell_formula_units_Z 8
_cell_length_a 23.784(3)
_cell_length_b 14.1842(17)
_cell_length_c 47.521(6)
_cell_measurement_reflns_used 9491
_cell_measurement_temperature 150(2)
_cell_measurement_theta_max 27.62
_cell_measurement_theta_min 2.52
_cell_volume 15983(3)
_computing_cell_refinement 'SAINT (Bruker-AXS, 2004)'
_computing_data_collection 'APEX2 (Bruker-AXS, 2004)'
_computing_data_reduction 'SAINT (Bruker-AXS, 2004)'
_computing_molecular_graphics 'ShelXle (H\"ubschle, 2011)'
_computing_publication_material 'CIFTAB-2014 (Sheldrick, 2014)'
_computing_structure_refinement 'SHELXL-2014 (Sheldrick, 2014)'
_computing_structure_solution 'SHELXS-2014 (Sheldrick, 2014)'
_diffrn_ambient_temperature 150(2)
_diffrn_detector_area_resol_mean 25
_diffrn_measured_fraction_theta_full 1.000
_diffrn_measured_fraction_theta_max 0.997
_diffrn_measurement_device 'four-circle diffractometer'
_diffrn_measurement_device_type 'Bruker Apex Duo'
_diffrn_measurement_method '\f and \w scans'
_diffrn_radiation_monochromator graphite
_diffrn_radiation_probe x-ray
_diffrn_radiation_source 'fine-focus sealed tube'
_diffrn_radiation_type MoK\a
_diffrn_radiation_wavelength 0.71073
_diffrn_reflns_av_R_equivalents 0.0547
_diffrn_reflns_av_unetI/netI 0.0684
_diffrn_reflns_Laue_measured_fraction_full 1.000
_diffrn_reflns_Laue_measured_fraction_max 0.997
_diffrn_reflns_limit_h_max 31
_diffrn_reflns_limit_h_min -30
_diffrn_reflns_limit_k_max 18
_diffrn_reflns_limit_k_min -18
_diffrn_reflns_limit_l_max 62
_diffrn_reflns_limit_l_min -61
_diffrn_reflns_number 63787
_diffrn_reflns_point_group_measured_fraction_full 1.000
_diffrn_reflns_point_group_measured_fraction_max 0.997
_diffrn_reflns_theta_full 25.242
_diffrn_reflns_theta_max 27.702
_diffrn_reflns_theta_min 0.860
_diffrn_source 'sealed X-ray tube'
_exptl_absorpt_coefficient_mu 2.217
_exptl_absorpt_correction_T_max 0.7456
_exptl_absorpt_correction_T_min 0.6739
_exptl_absorpt_correction_type multi-scan
_exptl_absorpt_process_details 'SADABS (Bruker-AXS, 2004)'
_exptl_crystal_colour colorless
_exptl_crystal_density_diffrn 2.511
_exptl_crystal_description plate
_exptl_crystal_F_000 11728
_exptl_crystal_size_max 0.087
_exptl_crystal_size_mid 0.066
_exptl_crystal_size_min 0.043
_refine_diff_density_max 1.943
_refine_diff_density_min -1.880
_refine_diff_density_rms 0.239
_refine_ls_extinction_method none
_refine_ls_goodness_of_fit_ref 1.030
_refine_ls_hydrogen_treatment undef
_refine_ls_matrix_type full
_refine_ls_number_parameters 999
_refine_ls_number_reflns 18678
_refine_ls_number_restraints 6
_refine_ls_restrained_S_all 1.030
_refine_ls_R_factor_all 0.0918
_refine_ls_R_factor_gt 0.0576
_refine_ls_shift/su_max 0.000
_refine_ls_shift/su_mean 0.000
_refine_ls_structure_factor_coef Fsqd
_refine_ls_weighting_details 'w=1/[\s^2^(Fo^2^)+(0.0612P)^2^+357.3163P] where P=(Fo^2^+2Fc^2^)/3'
_refine_ls_weighting_scheme calc
_refine_ls_wR_factor_gt 0.1383
_refine_ls_wR_factor_ref 0.1558
_reflns_Friedel_coverage 0.000
_reflns_number_gt 13030
_reflns_number_total 18678
_reflns_threshold_expression >2\s(I)
_cod_data_source_file ic6b02108_si_002.cif
_cod_data_source_block 3
_cod_original_cell_volume 15983(4)
_cod_original_sg_symbol_H-M 'C 2/c'
_cod_database_code 4349213
_shelx_shelxl_version_number 2014/7
_shelx_space_group_comment
;
The symmetry employed for this shelxl refinement is uniquely defined
by the following loop, which should always be used as a source of
symmetry information in preference to the above space-group names.
They are only intended as comments.
;
_shelx_estimated_absorpt_t_min 0.830
_shelx_estimated_absorpt_t_max 0.911

loop_
_space_group_symop_operation_xyz
'x, y, z'
'-x, y, -z+1/2'
'x+1/2, y+1/2, z'
'-x+1/2, y+1/2, -z+1/2'
'-x, -y, -z'
'x, -y, z-1/2'
'-x+1/2, -y+1/2, -z'
'x+1/2, -y+1/2, z-1/2'

loop_
_atom_site_label
_atom_site_type_symbol
_atom_site_fract_x
_atom_site_fract_y
_atom_site_fract_z
_atom_site_U_iso_or_equiv
_atom_site_adp_type
_atom_site_occupancy
_atom_site_site_symmetry_order
_atom_site_calc_flag
_atom_site_refinement_flags_posn
_atom_site_refinement_flags_adp
_atom_site_refinement_flags_occupancy
O1 O 0.1622(2) 0.5501(4) 0.11572(11) 0.0181(12) Uani 1 1 d . . .
O2 O 0.0720(2) 0.5746(4) 0.08289(11) 0.0188(12) Uani 1 1 d . . .
O3 O 0.0662(2) 0.4149(4) 0.11315(11) 0.0152(11) Uani 1 1 d . . .
O4 O 0.0294(2) 0.3163(4) 0.05799(12) 0.0226(13) Uani 1 1 d . . .
O5 O 0.0122(3) 0.4975(4) 0.03193(13) 0.0282(14) Uani 1 1 d . . .
O6 O 0.1486(3) 0.5984(5) 0.03363(14) 0.0383(17) Uani 1 1 d . . .
O7 O 0.1203(2) 0.4375(4) 0.06083(11) 0.0177(12) Uani 1 1 d . . .
O8 O 0.2201(2) 0.4732(4) 0.07795(11) 0.0190(12) Uani 1 1 d . . .
O9 O 0.2491(2) 0.2708(4) 0.07566(12) 0.0220(13) Uani 1 1 d . . .
O10 O 0.1350(2) 0.2474(4) 0.05507(12) 0.0210(12) Uani 1 1 d . . .
O11 O 0.1032(2) 0.0763(4) 0.07574(12) 0.0218(13) Uani 1 1 d . . .
O12 O 0.2019(2) 0.1352(4) 0.10848(12) 0.0211(13) Uani 1 1 d . . .
O13 O 0.0420(3) 0.1483(4) 0.02461(12) 0.0290(15) Uani 1 1 d . . .
O14 O 0.2067(3) 0.3647(4) 0.02501(12) 0.0272(14) Uani 1 1 d . . .
O15 O 0.2304(3) 0.6550(5) 0.07499(14) 0.0330(15) Uani 1 1 d . . .
O16 O 0.0885(3) 0.6995(4) 0.13373(13) 0.0242(13) Uani 1 1 d . . .
O17 O 0.0045(2) 0.5553(4) 0.13187(12) 0.0202(12) Uani 1 1 d . . .
O18 O 0.1084(2) 0.5265(4) 0.16382(11) 0.0203(12) Uani 1 1 d . . .
O19 O 0.1939(3) 0.3264(4) 0.20366(11) 0.0223(13) Uani 1 1 d . . .
O20 O 0.0884(3) 0.3953(4) 0.20637(12) 0.0237(13) Uani 1 1 d . . .
O21 O 0.0171(2) 0.1951(4) 0.16013(11) 0.0194(12) Uani 1 1 d . . .
O22 O 0.1016(2) 0.1901(4) 0.19762(11) 0.0184(12) Uani 1 1 d . . .
O23 O 0.1189(2) 0.3198(4) 0.15832(11) 0.0164(12) Uani 1 1 d . . .
O24 O 0.0827(2) 0.2229(4) 0.10893(11) 0.0175(12) Uani 1 1 d . . .
O25 O 0.0516(2) 0.0586(4) 0.13063(11) 0.0189(12) Uani 1 1 d . . .
O26 O 0.1416(2) 0.1190(4) 0.15541(12) 0.0194(12) Uani 1 1 d . . .
O27 O -0.0079(3) -0.0036(4) 0.17240(12) 0.0294(15) Uani 1 1 d . . .
O28 O 0.0212(3) 0.0721(4) 0.21035(12) 0.0243(13) Uani 1 1 d . . .
O29 O 0.1051(3) -0.0276(4) 0.18601(13) 0.0308(15) Uani 1 1 d . . .
O30 O 0.2132(2) 0.4544(4) 0.16125(11) 0.0184(12) Uani 1 1 d . . .
O31 O 0.2839(2) 0.3697(4) 0.12258(12) 0.0215(13) Uani 1 1 d . . .
O32 O 0.1746(2) 0.3414(4) 0.11025(11) 0.0160(11) Uani 1 1 d . . .
O33 O 0.2351(3) 0.2330(4) 0.15607(12) 0.0234(13) Uani 1 1 d . . .
O34 O 0.3202(3) 0.1752(4) 0.11934(14) 0.0296(15) Uani 1 1 d . . .
O35 O 0.2210(3) 0.1307(4) 0.20719(13) 0.0302(15) Uani 1 1 d . . .
O36 O 0.0004(2) 0.3868(4) 0.16307(12) 0.0213(13) Uani 1 1 d . . .
O37 O 0.1482(3) 0.7149(4) 0.08014(14) 0.0335(16) Uani 1 1 d . . .
O39 O -0.0341(2) 0.2929(4) 0.11488(12) 0.0207(12) Uani 1 1 d . . .
O40 O -0.0736(3) 0.1052(4) 0.12330(13) 0.0244(13) Uani 1 1 d . . .
O41 O -0.0037(2) 0.1403(4) 0.07933(12) 0.0225(13) Uani 1 1 d . . .
O42 O -0.1017(3) 0.4526(5) 0.13144(14) 0.0330(16) Uani 1 1 d . . .
O43 O -0.0058(3) 0.2805(4) 0.21391(12) 0.0257(14) Uani 1 1 d . . .
O1W O -0.1034(3) 0.1710(5) 0.24474(13) 0.0335(16) Uani 1 1 d . . .
O2W O -0.1799(4) 0.9073(7) 0.19082(19) 0.067(3) Uani 1 1 d . . .
O3W O 0.0789(5) 0.8964(7) 0.0591(2) 0.085(3) Uani 1 1 d . . .
O4W O -0.0658(3) 0.7066(6) 0.1242(2) 0.066(3) Uani 1 1 d . . .
O5W O 0.0027(4) 0.7230(6) 0.06399(17) 0.059(2) Uani 1 1 d . . .
O6W O -0.1064(3) 0.9178(5) 0.1231(2) 0.071(3) Uani 1 1 d . . .
O7W O -0.0378(4) 0.9594(5) 0.05897(18) 0.060(2) Uani 1 1 d . . .
O8W O 0.0202(3) 0.8770(5) 0.11902(15) 0.0429(19) Uani 1 1 d . . .
O10W O 0.3232(3) 0.5096(6) 0.0582(2) 0.057(2) Uani 1 1 d . . .
O11W O -0.1416(5) 0.8091(9) 0.0613(2) 0.087(3) Uani 1 1 d . U .
O12W O -0.1949(5) 0.2006(8) 0.1582(2) 0.066(3) Uiso 0.8 1 d . . P
O13W O -0.1017(5) 0.1578(8) 0.1791(2) 0.047(3) Uiso 0.7 1 d . . P
O14W O 0.1041(5) 0.4122(8) -0.0101(2) 0.051(3) Uiso 0.7 1 d . . P
O15W O 0.1154(4) 0.6206(7) -0.0452(3) 0.086(3) Uani 1 1 d . . .
O16W O 0.3919(4) 0.6852(7) 0.0530(2) 0.080(3) Uani 1 1 d . . .
O17W O -0.2914(4) 0.2366(8) 0.1484(2) 0.081(3) Uani 1 1 d . . .
O18W O -0.2101(6) 0.4822(10) 0.1083(3) 0.057(4) Uiso 0.6 1 d . . P
O19W O -0.2735(7) 0.4344(11) 0.1786(3) 0.044(4) Uiso 0.5 1 d . . P
O20W O -0.2040(6) 0.0029(10) 0.2489(3) 0.043(4) Uiso 0.5 1 d . . P
O23W O -0.1768(6) 0.7393(9) 0.2226(3) 0.065(4) Uiso 0.7 1 d . . P
O22W O -0.1626(11) 0.3447(18) 0.1743(5) 0.047(6) Uiso 0.3 1 d . . P
O21W O -0.2947(9) 0.4111(14) 0.1883(4) 0.044(5) Uiso 0.4 1 d . . P
O24W O -0.0817(6) -0.1084(9) 0.2618(3) 0.035(3) Uiso 0.5 1 d . . P
O25W O -0.2174(6) 0.3147(10) 0.2389(3) 0.066(4) Uiso 0.7 1 d . . P
O26W O -0.2231(7) 0.1501(12) 0.2040(4) 0.053(4) Uiso 0.5 1 d . . P
O27W O 0.0193(5) 0.7113(7) 0.2211(2) 0.082(3) Uani 1 1 d . . .
O28W O -0.1565(5) -0.2817(9) 0.2870(3) 0.058(3) Uiso 0.7 1 d . . P
O29W O 0.3635(6) 0.7060(9) -0.0187(3) 0.049(3) Uiso 0.6 1 d . . P
O30W O 0.2802(9) 0.7449(15) 0.0279(4) 0.053(5) Uiso 0.4 1 d . . P
O31W O 0.2381(9) 0.5634(15) -0.0006(5) 0.057(6) Uiso 0.4 1 d . . P
O32W O 0.0296(7) 0.7221(12) 0.0058(3) 0.070(4) Uiso 0.6 1 d . . P
O33W O 0.3352(7) 0.7752(11) 0.1125(3) 0.063(4) Uiso 0.6 1 d . . P
O34W O 0.3900(9) 0.4710(14) 0.0057(4) 0.052(5) Uiso 0.4 1 d . . P
O35W O 0.0048(8) 0.5657(13) 0.1985(4) 0.061(5) Uiso 0.6 1 d . . P
O36W O -0.1436(6) 0.5838(10) 0.1714(3) 0.053(4) Uiso 0.6 1 d . . P
O37W O -0.0753(7) 0.4055(12) 0.2370(3) 0.061(4) Uiso 0.6 1 d . . P
O38W O -0.1799(8) 0.5274(13) 0.2287(4) 0.062(5) Uiso 0.5 1 d . . P
O39W O 0.2963(10) 0.3310(17) -0.0054(5) 0.068(6) Uiso 0.4 1 d . . P
O40W O -0.0904(5) 0.6696(8) 0.2100(2) 0.037(3) Uiso 0.6 1 d . . P
O41W O 0.1215(7) 0.4137(11) -0.0689(3) 0.044(4) Uiso 0.5 1 d . . P
O42W O 0.0858(6) 0.3920(9) -0.0615(3) 0.029(3) Uiso 0.5 1 d . . P
O43W O 0.2874(8) 0.4430(12) 0.0038(4) 0.039(4) Uiso 0.4 1 d . . P
O44W O 0.2835(8) -0.0657(13) 0.0564(4) 0.045(5) Uiso 0.4 1 d . . P
O45W O -0.0629(9) 0.7903(14) 0.1983(4) 0.049(5) Uiso 0.4 1 d . . P
O46W O 0.2364(12) -0.0300(19) 0.0554(6) 0.053(7) Uiso 0.3 1 d . . P
O47W O 0.3464(13) 0.313(2) 0.0041(6) 0.060(8) Uiso 0.3 1 d . . P
O48W O -0.1353(8) 0.0912(12) 0.1698(4) 0.040(4) Uiso 0.4 1 d . . P
O49W O -0.0708(10) 0.5915(17) 0.2532(5) 0.063(6) Uiso 0.4 1 d . . P
O50W O -0.1514(11) -0.0661(17) 0.2588(5) 0.070(7) Uiso 0.4 1 d . . P
O51W O 0.4494(12) 0.520(2) 0.0049(6) 0.055(7) Uiso 0.3 1 d . . P
O52W O -0.2242(11) 0.1181(18) 0.2281(6) 0.047(6) Uiso 0.3 1 d . . P
O53W O -0.0589(11) -0.1898(17) 0.2439(5) 0.045(6) Uiso 0.3 1 d . . P
O54W O -0.0529(9) 0.7700(14) 0.1747(4) 0.050(5) Uiso 0.4 1 d . . P
O55W O -0.1653(11) 0.4346(17) 0.2088(5) 0.044(6) Uiso 0.3 1 d . . P
O56W O -0.2333(12) 0.4677(19) 0.1328(6) 0.053(7) Uiso 0.3 1 d . . P
O57W O 0.3281(10) 0.7964(17) 0.1317(5) 0.040(6) Uiso 0.3 1 d . . P
O58W O -0.0435(17) 0.444(3) 0.2443(8) 0.042(9) Uiso 0.2 1 d . . P
O59W O -0.0051(13) 0.6796(19) 0.0061(6) 0.052(7) Uiso 0.3 1 d . . P
O60W O -0.0561(11) 0.6631(18) 0.2508(5) 0.046(6) Uiso 0.3 1 d . . P
O61W O -0.2367(11) 0.3622(18) 0.2416(5) 0.041(6) Uiso 0.3 1 d . . P
O62W O -0.1404(10) 0.7506(17) 0.0592(5) 0.033(5) Uiso 0.3 1 d . . P
O63W O -0.0118(9) 0.5750(13) 0.1925(4) 0.028(4) Uiso 0.4 1 d . . P
O64W O -0.2202(11) 0.1169(18) 0.1902(6) 0.041(6) Uiso 0.3 1 d . . P
O65W O 0.3896(17) 0.236(3) 0.0105(8) 0.047(10) Uiso 0.2 1 d . . P
O66W O 0.2300(16) 0.082(3) 0.0478(8) 0.080(10) Uiso 0.3 1 d . . P
O67W O -0.0945(11) 0.3655(18) 0.2340(5) 0.037(6) Uiso 0.3 1 d . . P
O44 O -0.0321(2) 0.4610(4) 0.08439(12) 0.0213(13) Uani 1 1 d . . .
O45 O 0.2836(3) 0.5680(4) 0.12879(12) 0.0256(14) Uani 1 1 d . . .
O46 O 0.1820(3) 0.5279(4) 0.21515(12) 0.0284(15) Uani 1 1 d . . .
O47 O 0.1507(3) -0.0461(4) 0.11782(13) 0.0256(14) Uani 1 1 d . . .
O48 O -0.0536(3) -0.0236(5) 0.21196(13) 0.0324(15) Uani 1 1 d . . .
O49 O 0.2253(4) 0.8093(5) 0.0847(2) 0.061(3) Uani 1 1 d . . .
Na1 Na 0.0000 0.1604(3) 0.2500 0.0254(11) Uani 1 2 d S T P
Na2 Na -0.05730(16) 0.8281(3) 0.08912(9) 0.0354(9) Uani 1 1 d . . .
Na3 Na -0.14145(18) 0.0474(3) 0.21635(9) 0.0477(11) Uani 1 1 d . . .
Na4 Na 0.0667(2) 0.5679(4) -0.00159(12) 0.0365(13) Uiso 0.7 1 d . . P
Na5 Na 0.0925(3) 0.8223(4) 0.09891(12) 0.0396(14) Uiso 0.7 1 d . . P
Na6 Na 0.3401(3) 0.6303(5) 0.09274(15) 0.0382(17) Uiso 0.6 1 d . . P
Na7 Na 0.1993(3) 0.1174(5) 0.05585(14) 0.0371(16) Uiso 0.6 1 d . . P
Na8 Na -0.2661(3) 0.3742(5) 0.13146(16) 0.0318(17) Uiso 0.5 1 d . . P
Na9 Na 0.3389(4) 0.6036(6) 0.01842(19) 0.029(2) Uiso 0.4 1 d . . P
Na10 Na 0.0625(4) 0.7902(6) 0.18082(18) 0.043(2) Uiso 0.5 1 d . . P
Na11 Na -0.0937(5) 0.5530(9) 0.2137(3) 0.033(3) Uiso 0.3 1 d . . P
Na12 Na -0.1798(5) -0.1537(7) 0.2636(2) 0.043(3) Uiso 0.4 1 d . . P
Na13 Na -0.1019(5) 0.9105(7) 0.1692(2) 0.042(3) Uiso 0.4 1 d . . P
Na14 Na -0.0336(4) 0.8405(7) 0.1568(2) 0.036(2) Uiso 0.4 1 d . . P
Na15 Na -0.2514(4) 0.2745(7) 0.1967(2) 0.033(2) Uiso 0.4 1 d . . P
Na16 Na -0.2234(8) 0.5036(12) 0.1845(4) 0.062(5) Uiso 0.3 1 d . . P
Na17 Na 0.3281(7) 0.6692(11) 0.0993(3) 0.043(4) Uiso 0.3 1 d . . P
V1 V 0.11060(6) 0.32488(10) 0.12272(3) 0.0196(3) Uani 1 1 d . . .
Nb1 Nb 0.08362(3) 0.57639(5) 0.12786(2) 0.01648(16) Uani 1 1 d . . .
Nb2 Nb 0.04047(3) 0.30015(5) 0.18755(2) 0.01788(16) Uani 1 1 d . . .
Nb3 Nb 0.15557(3) 0.44553(5) 0.18909(2) 0.01734(16) Uani 1 1 d . . .
Nb4 Nb 0.03563(3) 0.44923(5) 0.06478(2) 0.01786(16) Uani 1 1 d . . .
Nb5 Nb 0.23363(3) 0.47631(5) 0.12393(2) 0.01726(16) Uani 1 1 d . . .
Nb6 Nb 0.18810(3) 0.34736(5) 0.06001(2) 0.01785(16) Uani 1 1 d . . .
Nb7 Nb 0.25641(3) 0.23865(5) 0.11747(2) 0.01901(16) Uani 1 1 d . . .
Nb8 Nb 0.13209(3) 0.07352(5) 0.11467(2) 0.01791(16) Uani 1 1 d . . .
Nb9 Nb 0.18296(3) 0.20979(5) 0.18390(2) 0.01853(16) Uani 1 1 d . . .
Nb10 Nb 0.07006(3) 0.07666(5) 0.17370(2) 0.01968(17) Uani 1 1 d . . .
Nb11 Nb -0.03068(3) 0.42704(5) 0.12557(2) 0.01883(16) Uani 1 1 d . . .
Nb12 Nb -0.00987(3) 0.16554(5) 0.11946(2) 0.01814(16) Uani 1 1 d . . .
Nb13 Nb 0.06087(3) 0.18911(5) 0.05934(2) 0.01920(17) Uani 1 1 d . . .
Nb14 Nb 0.15469(3) 0.56795(5) 0.06998(2) 0.01948(16) Uani 1 1 d . . .
C1 C -0.0153(4) 0.0135(6) 0.19927(18) 0.026(2) Uani 1 1 d . . .
C2 C 0.2017(5) 0.7291(8) 0.0802(2) 0.037(2) Uani 1 1 d . . .

loop_
_atom_site_aniso_label
_atom_site_aniso_U_11
_atom_site_aniso_U_22
_atom_site_aniso_U_33
_atom_site_aniso_U_23
_atom_site_aniso_U_13
_atom_site_aniso_U_12
O1 0.018(3) 0.021(3) 0.015(3) -0.003(2) 0.000(2) 0.001(2)
O2 0.019(3) 0.021(3) 0.016(3) -0.003(2) -0.002(2) 0.001(2)
O3 0.013(3) 0.017(3) 0.016(3) -0.001(2) -0.001(2) -0.002(2)
O4 0.018(3) 0.024(3) 0.026(3) -0.006(3) 0.004(2) -0.003(2)
O5 0.023(3) 0.036(4) 0.024(3) 0.004(3) -0.007(3) 0.001(3)
O6 0.059(5) 0.031(4) 0.024(4) 0.001(3) -0.002(3) -0.005(3)
O7 0.019(3) 0.020(3) 0.014(3) -0.004(2) 0.002(2) -0.002(2)
O8 0.015(3) 0.024(3) 0.018(3) 0.000(2) 0.000(2) 0.001(2)
O9 0.019(3) 0.027(3) 0.020(3) -0.003(2) 0.004(2) 0.001(2)
O10 0.020(3) 0.022(3) 0.021(3) -0.003(2) 0.001(2) -0.003(2)
O11 0.025(3) 0.023(3) 0.018(3) -0.006(2) 0.005(2) 0.001(3)
O12 0.022(3) 0.018(3) 0.024(3) -0.001(2) 0.006(2) 0.002(2)
O13 0.034(4) 0.034(4) 0.019(3) -0.006(3) -0.002(3) -0.003(3)
O14 0.027(4) 0.036(4) 0.020(3) 0.003(3) 0.008(3) 0.000(3)
O15 0.030(4) 0.030(4) 0.038(4) 0.002(3) 0.001(3) -0.001(3)
O16 0.030(4) 0.016(3) 0.027(3) -0.001(2) 0.002(3) 0.002(3)
O17 0.017(3) 0.021(3) 0.022(3) -0.002(2) 0.001(2) 0.002(2)
O18 0.025(3) 0.021(3) 0.015(3) -0.003(2) 0.001(2) 0.004(2)
O19 0.031(4) 0.023(3) 0.013(3) 0.002(2) -0.002(2) 0.002(3)
O20 0.033(4) 0.021(3) 0.017(3) -0.005(2) 0.006(3) -0.001(3)
O21 0.028(3) 0.017(3) 0.015(3) -0.002(2) 0.007(2) 0.000(2)
O22 0.029(3) 0.016(3) 0.010(3) 0.000(2) 0.002(2) -0.002(2)
O23 0.021(3) 0.013(3) 0.016(3) 0.001(2) 0.003(2) -0.001(2)
O24 0.019(3) 0.017(3) 0.017(3) -0.003(2) 0.002(2) -0.004(2)
O25 0.024(3) 0.016(3) 0.017(3) -0.004(2) 0.009(2) -0.003(2)
O26 0.023(3) 0.016(3) 0.021(3) -0.001(2) 0.007(2) -0.002(2)
O27 0.041(4) 0.030(3) 0.019(3) -0.003(3) 0.013(3) -0.016(3)
O28 0.029(4) 0.026(3) 0.019(3) -0.005(3) 0.006(3) -0.001(3)
O29 0.042(4) 0.018(3) 0.033(4) 0.001(3) 0.005(3) 0.002(3)
O30 0.017(3) 0.023(3) 0.015(3) 0.003(2) -0.003(2) -0.003(2)
O31 0.016(3) 0.022(3) 0.026(3) 0.001(2) 0.000(2) -0.003(2)
O32 0.019(3) 0.015(3) 0.014(3) -0.003(2) 0.000(2) -0.003(2)
O33 0.029(4) 0.021(3) 0.020(3) 0.001(2) -0.002(3) -0.005(3)
O34 0.020(3) 0.028(3) 0.041(4) 0.004(3) -0.001(3) 0.008(3)
O35 0.037(4) 0.025(3) 0.027(3) 0.004(3) -0.005(3) 0.004(3)
O36 0.024(3) 0.021(3) 0.019(3) -0.002(2) 0.007(2) 0.002(2)
O37 0.035(4) 0.027(3) 0.040(4) 0.000(3) 0.011(3) 0.000(3)
O39 0.021(3) 0.021(3) 0.019(3) -0.001(2) 0.002(2) -0.005(2)
O40 0.022(3) 0.026(3) 0.027(3) 0.000(3) 0.009(3) -0.006(3)
O41 0.022(3) 0.023(3) 0.021(3) -0.007(2) 0.002(2) -0.005(3)
O42 0.018(3) 0.041(4) 0.041(4) 0.006(3) 0.008(3) 0.004(3)
O43 0.037(4) 0.024(3) 0.018(3) -0.003(2) 0.011(3) -0.002(3)
O1W 0.029(4) 0.046(4) 0.025(3) -0.001(3) 0.003(3) -0.003(3)
O2W 0.046(5) 0.082(6) 0.069(6) -0.036(5) -0.028(5) 0.023(5)
O3W 0.085(8) 0.067(6) 0.106(8) -0.053(6) 0.034(6) -0.019(6)
O4W 0.028(4) 0.044(5) 0.129(9) 0.043(5) 0.020(5) 0.018(4)
O5W 0.081(7) 0.045(5) 0.052(5) 0.008(4) 0.025(5) 0.035(5)
O6W 0.035(5) 0.028(4) 0.153(10) -0.023(5) 0.036(5) -0.002(4)
O7W 0.092(7) 0.037(4) 0.049(5) 0.004(4) -0.001(5) -0.013(4)
O8W 0.053(5) 0.034(4) 0.041(4) -0.002(3) -0.003(4) -0.019(4)
O10W 0.032(5) 0.053(5) 0.088(7) 0.020(5) 0.023(4) 0.000(4)
O11W 0.086(4) 0.089(4) 0.087(4) 0.002(2) 0.008(2) 0.000(2)
O15W 0.072(7) 0.063(6) 0.121(10) 0.016(6) -0.011(7) -0.019(6)
O16W 0.079(7) 0.072(7) 0.085(8) 0.015(6) -0.023(6) 0.003(6)
O17W 0.056(6) 0.123(9) 0.065(7) -0.029(6) 0.003(5) -0.024(6)
O27W 0.101(9) 0.078(7) 0.070(7) -0.015(6) 0.015(6) 0.009(6)
O44 0.018(3) 0.024(3) 0.022(3) -0.003(2) -0.002(2) 0.002(2)
O45 0.022(3) 0.031(3) 0.023(3) 0.004(3) -0.004(2) -0.009(3)
O46 0.043(4) 0.022(3) 0.019(3) -0.002(3) -0.006(3) -0.002(3)
O47 0.030(4) 0.018(3) 0.030(3) 0.000(3) 0.008(3) 0.002(3)
O48 0.035(4) 0.037(4) 0.026(3) 0.005(3) 0.014(3) -0.003(3)
O49 0.048(5) 0.036(4) 0.101(7) -0.023(5) 0.012(5) -0.007(4)
Na1 0.036(3) 0.026(3) 0.015(2) 0.000 0.009(2) 0.000
Na2 0.027(2) 0.030(2) 0.048(2) 0.0040(18) 0.0026(18) 0.0018(16)
Na3 0.032(2) 0.062(3) 0.048(3) -0.024(2) 0.0000(19) 0.008(2)
V1 0.0200(8) 0.0210(7) 0.0179(7) -0.0016(6) 0.0015(6) -0.0003(6)
Nb1 0.0171(4) 0.0168(3) 0.0153(3) 0.0002(3) 0.0000(3) 0.0010(3)
Nb2 0.0250(4) 0.0159(3) 0.0134(3) -0.0013(3) 0.0063(3) -0.0017(3)
Nb3 0.0229(4) 0.0162(3) 0.0124(3) -0.0011(3) -0.0021(3) -0.0013(3)
Nb4 0.0156(4) 0.0237(4) 0.0138(3) 0.0002(3) -0.0014(3) 0.0001(3)
Nb5 0.0152(4) 0.0193(4) 0.0169(4) 0.0001(3) -0.0014(3) 0.0001(3)
Nb6 0.0156(4) 0.0233(4) 0.0151(4) -0.0002(3) 0.0038(3) -0.0005(3)
Nb7 0.0165(4) 0.0198(4) 0.0208(4) 0.0014(3) 0.0015(3) 0.0014(3)
Nb8 0.0228(4) 0.0155(3) 0.0160(4) -0.0030(3) 0.0052(3) -0.0012(3)
Nb9 0.0239(4) 0.0164(3) 0.0149(4) 0.0015(3) -0.0011(3) 0.0001(3)
Nb10 0.0286(4) 0.0158(3) 0.0155(4) -0.0021(3) 0.0069(3) -0.0036(3)
Nb11 0.0161(4) 0.0207(4) 0.0200(4) -0.0008(3) 0.0033(3) 0.0008(3)
Nb12 0.0198(4) 0.0187(4) 0.0166(4) -0.0038(3) 0.0060(3) -0.0051(3)
Nb13 0.0210(4) 0.0230(4) 0.0139(4) -0.0052(3) 0.0035(3) -0.0048(3)
Nb14 0.0174(4) 0.0219(4) 0.0191(4) 0.0042(3) 0.0010(3) -0.0006(3)
C1 0.036(6) 0.025(4) 0.018(4) 0.004(4) 0.003(4) 0.002(4)
C2 0.035(6) 0.043(6) 0.033(6) -0.007(5) 0.003(4) 0.007(5)

loop_
_atom_type_symbol
_atom_type_description
_atom_type_scat_dispersion_real
_atom_type_scat_dispersion_imag
_atom_type_scat_source
O O 0.0106 0.0060 'International Tables Vol C Tables 4.2.6.8 and 6.1.1.4'
H H 0.0000 0.0000 'International Tables Vol C Tables 4.2.6.8 and 6.1.1.4'
Na Na 0.0362 0.0249 'International Tables Vol C Tables 4.2.6.8 and 6.1.1.4'
V V 0.3005 0.5294 'International Tables Vol C Tables 4.2.6.8 and 6.1.1.4'
Nb Nb -2.0727 0.6215 'International Tables Vol C Tables 4.2.6.8 and 6.1.1.4'
C C 0.0033 0.0016 'International Tables Vol C Tables 4.2.6.8 and 6.1.1.4'

loop_
_geom_angle_atom_site_label_1
_geom_angle_atom_site_label_2
_geom_angle_atom_site_label_3
_geom_angle
_geom_angle_site_symmetry_1
_geom_angle_site_symmetry_3
Nb5 O1 Nb1 145.4(3) . .
Nb5 O1 Nb14 104.9(2) . .
Nb1 O1 Nb14 104.8(2) . .
Nb14 O2 Nb4 101.8(2) . .
Nb14 O2 Nb1 103.9(2) . .
Nb4 O2 Nb1 115.6(3) . .
V1 O3 Nb4 122.9(3) . .
V1 O3 Nb1 123.1(3) . .
Nb4 O3 Nb1 96.69(18) . .
V1 O3 Nb11 124.8(3) . .
Nb4 O3 Nb11 89.78(18) . .
Nb1 O3 Nb11 90.41(18) . .
Nb4 O4 Nb13 151.5(3) . .
Nb4 O5 Na4 127.9(3) . .
Nb4 O5 Na4 123.3(3) . 5_565
Na4 O5 Na4 101.4(3) . 5_565
Nb14 O6 Na4 127.4(4) . .
Nb4 O7 Nb14 106.6(2) . .
Nb4 O7 Nb6 146.1(3) . .
Nb14 O7 Nb6 105.3(2) . .
Nb14 O8 Nb6 103.5(2) . .
Nb14 O8 Nb5 102.7(2) . .
Nb6 O8 Nb5 116.4(3) . .
Nb6 O9 Nb7 120.8(3) . .
Nb6 O9 Na7 91.4(3) . .
Nb7 O9 Na7 99.6(3) . .
Nb6 O10 Nb13 153.0(3) . .
Nb6 O10 Na7 98.9(3) . .
Nb13 O10 Na7 104.5(3) . .
Nb8 O11 Nb13 121.3(3) . .
Nb8 O11 Na7 95.5(3) . .
Nb13 O11 Na7 96.2(3) . .
Nb8 O12 Nb7 149.7(3) . .
Nb8 O12 Na7 98.8(3) . .
Nb7 O12 Na7 104.7(3) . .
C2 O15 Nb14 92.2(6) . .
C2 O15 Na17 109.2(7) . .
Nb14 O15 Na17 145.0(5) . .
C2 O15 Na6 124.0(7) . .
Nb14 O15 Na6 136.9(3) . .
Na17 O15 Na6 15.0(4) . .
Nb1 O16 Na5 127.6(3) . .
Nb1 O16 Na10 125.8(3) . .
Na5 O16 Na10 104.4(3) . .
Nb1 O17 Nb11 121.5(3) . .
Nb1 O18 Nb3 153.6(3) . .
Nb9 O19 Nb3 121.1(3) . .
Nb2 O20 Nb3 121.5(3) . .
Nb2 O21 Nb12 144.4(3) . .
Nb2 O21 Nb10 104.7(2) . .
Nb12 O21 Nb10 104.8(2) . .
Nb10 O22 Nb9 103.6(2) . .
Nb10 O22 Nb2 103.3(2) . .
Nb9 O22 Nb2 117.0(2) . .
V1 O23 Nb3 125.5(3) . .
V1 O23 Nb2 122.9(3) . .
Nb3 O23 Nb2 89.74(18) . .
V1 O23 Nb9 123.1(3) . .
Nb3 O23 Nb9 89.34(18) . .
Nb2 O23 Nb9 96.87(18) . .
V1 O24 Nb13 126.2(3) . .
V1 O24 Nb8 121.9(3) . .
Nb13 O24 Nb8 90.10(18) . .
V1 O24 Nb12 122.4(3) . .
Nb13 O24 Nb12 90.27(18) . .
Nb8 O24 Nb12 97.02(19) . .
Nb10 O25 Nb8 102.3(2) . .
Nb10 O25 Nb12 104.2(2) . .
Nb8 O25 Nb12 117.2(2) . .
Nb8 O26 Nb10 106.0(3) . .
Nb8 O26 Nb9 146.5(3) . .
Nb10 O26 Nb9 105.8(2) . .
C1 O27 Nb10 93.0(5) . .
C1 O27 Na14 114.7(6) . 1_545
Nb10 O27 Na14 133.5(4) . 1_545
C1 O27 Na13 88.0(6) . 1_545
Nb10 O27 Na13 176.6(4) . 1_545
Na14 O27 Na13 48.5(4) 1_545 1_545
C1 O28 Nb10 94.5(5) . .
C1 O28 Na1 119.5(6) . .
Nb10 O28 Na1 142.1(3) . .
Nb10 O29 Na10 125.9(4) . 1_545
Nb5 O30 Nb3 150.8(3) . .
Nb5 O31 Nb7 122.6(3) . .
V1 O32 Nb5 122.1(3) . .
V1 O32 Nb7 126.8(3) . .
Nb5 O32 Nb7 89.73(18) . .
V1 O32 Nb6 122.6(3) . .
Nb5 O32 Nb6 96.75(19) . .
Nb7 O32 Nb6 89.68(18) . .
Nb9 O33 Nb7 153.1(3) . .
Nb9 O35 Na16 116.4(5) . 3_545
Nb2 O36 Nb11 151.9(3) . .
C2 O37 Nb14 93.6(6) . .
C2 O37 Na5 120.4(6) . .
Nb14 O37 Na5 143.3(4) . .
Nb12 O39 Nb11 151.8(3) . .
Nb12 O40 Na6 123.8(3) . 3_445
Nb12 O40 Na17 121.3(4) . 3_445
Na6 O40 Na17 15.0(3) 3_445 3_445
Nb12 O41 Nb13 121.3(3) . .
Nb2 O43 Na1 128.0(3) . .
Na3 O1W Na1 110.5(3) . .
Na13 O2W Na3 85.3(4) . 1_565
Na2 O4W Na14 81.4(3) . .
Na2 O5W Na5 81.9(3) . .
Na13 O6W Na2 130.7(5) . .
Na13 O6W Na14 50.5(4) . .
Na2 O6W Na14 81.5(3) . .
Na5 O8W Na14 139.1(5) . .
Na5 O8W Na2 103.9(3) . .
Na14 O8W Na2 87.0(4) . .
Na9 O10W Na6 96.7(4) . .
Na9 O10W Na17 95.4(4) . .
Na6 O10W Na17 7.9(4) . .
O62W O11W Na2 98(2) . .
Na15 O12W Na17 152.5(6) . 3_445
O48W O13W Na3 62.8(9) . .
Na9 O16W Na6 96.3(5) . .
Na9 O16W Na17 102.8(5) . .
Na6 O16W Na17 13.9(3) . .
Na8 O17W Na15 92.9(5) . .
O56W O18W Na8 37.9(13) . .
O21W O19W Na16 133(2) . .
O21W O19W Na8 119(2) . .
Na16 O19W Na8 106.4(11) . .
O21W O19W Na15 62(2) . .
Na16 O19W Na15 112.3(11) . .
Na8 O19W Na15 88.2(6) . .
O50W O20W Na3 80.8(11) . .
O50W O20W Na12 36.2(9) . .
Na3 O20W Na12 107.3(7) . .
Na15 O22W Na16 77.8(8) . .
O19W O21W Na16 31.7(18) . .
O19W O21W Na15 99(2) . .
Na16 O21W Na15 100.9(10) . .
O19W O21W Na12 151(2) . 4_455
Na16 O21W Na12 122.0(10) . 4_455
Na15 O21W Na12 70.5(7) . 4_455
O19W O21W Na8 46.9(19) . .
Na16 O21W Na8 77.9(8) . .
Na15 O21W Na8 82.5(7) . .
Na12 O21W Na8 148.7(8) 4_455 .
O53W O24W O50W 125.1(15) . .
O53W O24W Na12 101.5(12) . .
O50W O24W Na12 35.9(9) . .
O61W O25W Na15 101(2) . .
O61W O25W Na12 46(2) . 4_455
Na15 O25W Na12 73.2(6) . 4_455
O64W O26W O52W 123(3) . .
O64W O26W Na15 116(3) . .
O52W O26W Na15 118.5(18) . .
O64W O26W Na3 75(2) . .
O52W O26W Na3 68.6(15) . .
Na15 O26W Na3 148.2(9) . .
O60W O27W Na10 124.6(11) 2 .
Na12 O28W Na15 72.5(5) . 4_445
Na12 O28W Na10 97.8(6) . 2_545
Na15 O28W Na10 113.2(5) 4_445 2_545
O59W O32W Na4 76.7(19) . .
O57W O33W Na17 128(2) . .
O57W O33W Na6 133(2) . .
Na17 O33W Na6 9.3(6) . .
O57W O33W Na8 51.5(17) . 3
Na17 O33W Na8 119.1(10) . 3
Na6 O33W Na8 128.3(7) . 3
O51W O34W Na9 97.7(14) . .
Na11 O36W Na16 92.8(7) . .
O67W O37W O58W 162(4) . .
O67W O37W Na11 120(3) . .
O58W O37W Na11 78(3) . .
O55W O38W Na11 73.3(12) . .
O55W O38W Na16 57.7(11) . .
Na11 O38W Na16 95.3(9) . .
O47W O39W O43W 104(2) . .
O47W O39W Na7 107(2) . 7
O43W O39W Na7 89.2(12) . 7
O39W O43W Na9 145.3(13) . .
O39W O43W Na7 57.1(10) . 7
Na9 O43W Na7 114.4(7) . 7
O54W O45W Na14 33.1(12) . .
O54W O45W Na13 73.9(14) . .
Na14 O45W Na13 52.4(6) . .
O44W O46W O66W 119(3) . .
O44W O46W Na7 137(2) . .
O66W O46W Na7 22.7(14) . .
O39W O47W O65W 145(3) . .
O13W O48W Na3 87.4(10) . .
O13W O48W Na13 121.7(12) . 1_545
Na3 O48W Na13 78.1(6) . 1_545
O60W O49W Na11 103(2) . .
Na12 O50W O20W 101.9(16) . .
Na12 O50W O24W 98.3(15) . .
O20W O50W O24W 157.8(18) . .
Na12 O50W Na3 136.6(15) . .
O20W O50W Na3 61.2(9) . .
O24W O50W Na3 97.5(11) . .
O34W O51W Na9 50.8(11) . .
O26W O52W O64W 22.2(12) . .
O26W O52W Na3 81.7(16) . .
O64W O52W Na3 69.2(12) . .
O26W O52W Na15 38.1(12) . .
O64W O52W Na15 59.4(11) . .
Na3 O52W Na15 112.9(11) . .
O45W O54W Na14 119.4(19) . .
O45W O54W Na13 76.4(14) . .
Na14 O54W Na13 60.4(9) . .
O45W O54W Na10 98.3(15) . .
Na14 O54W Na10 67.7(9) . .
Na13 O54W Na10 114.3(8) . .
O38W O55W Na16 77.0(13) . .
O38W O55W Na11 64.5(11) . .
Na16 O55W Na11 99.8(12) . .
O18W O56W Na8 109.7(19) . .
O18W O56W Na16 143.8(19) . .
Na8 O56W Na16 102.9(14) . .
O33W O57W Na17 32.9(14) . .
O33W O57W Na8 110(2) . 3
Na17 O57W Na8 112.3(11) . 3
O37W O58W O67W 7.6(18) . .
O37W O58W Na11 79(3) . .
O67W O58W Na11 86.3(18) . .
O32W O59W Na4 79(2) . .
O49W O60W O27W 117(2) . 2
O49W O60W Na11 51.6(18) . .
O27W O60W Na11 163.7(15) 2 .
O25W O61W Na12 116(3) . 4_455
O25W O61W Na15 60(2) . .
Na12 O61W Na15 76.4(9) 4_455 .
O11W O62W Na2 63.0(18) . .
O26W O64W O52W 35(2) . .
O26W O64W Na3 86(2) . .
O52W O64W Na3 65.4(11) . .
O26W O64W Na15 46(2) . .
O52W O64W Na15 79.7(13) . .
Na3 O64W Na15 124.1(11) . .
Na7 O66W O46W 118(3) . .
O37W O67W O58W 10(2) . .
O37W O67W Na11 47(2) . .
O58W O67W Na11 57.2(15) . .
Nb4 O44 Nb11 119.8(3) . .
Nb5 O45 Na17 135.4(5) . .
Nb5 O45 Na6 125.5(3) . .
Na17 O45 Na6 16.9(4) . .
Nb8 O47 Na8 134.1(4) . 3_545
Nb8 O47 Na5 125.0(3) . 1_545
Na8 O47 Na5 100.1(3) 3_545 1_545
C1 O48 Na3 123.4(6) . .
C1 O48 Na13 94.2(6) . 1_545
Na3 O48 Na13 82.7(4) . 1_545
C2 O49 Na8 120.1(8) . 3
O28 Na1 O28 115.6(4) 2 .
O28 Na1 O43 79.1(2) 2 2
O28 Na1 O43 160.4(2) . 2
O28 Na1 O43 160.4(2) 2 .
O28 Na1 O43 79.1(2) . .
O43 Na1 O43 90.2(3) 2 .
O28 Na1 O1W 103.1(2) 2 2
O28 Na1 O1W 80.7(2) . 2
O43 Na1 O1W 83.3(2) 2 2
O43 Na1 O1W 91.8(2) . 2
O28 Na1 O1W 80.7(2) 2 .
O28 Na1 O1W 103.1(2) . .
O43 Na1 O1W 91.8(2) 2 .
O43 Na1 O1W 83.3(2) . .
O1W Na1 O1W 173.0(4) 2 .
O28 Na1 Nb2 177.54(15) 2 .
O28 Na1 Nb2 64.13(15) . .
O43 Na1 Nb2 100.64(19) 2 .
O43 Na1 Nb2 21.59(15) . .
O1W Na1 Nb2 74.45(16) 2 .
O1W Na1 Nb2 101.73(17) . .
O28 Na1 Nb2 64.14(15) 2 2
O28 Na1 Nb2 177.54(15) . 2
O43 Na1 Nb2 21.59(15) 2 2
O43 Na1 Nb2 100.64(19) . 2
O1W Na1 Nb2 101.74(17) 2 2
O1W Na1 Nb2 74.45(16) . 2
Nb2 Na1 Nb2 116.29(13) . 2
O28 Na1 Na3 71.82(17) 2 2
O28 Na1 Na3 83.06(18) . 2
O43 Na1 Na3 89.94(17) 2 2
O43 Na1 Na3 125.03(17) . 2
O1W Na1 Na3 33.86(17) 2 2
O1W Na1 Na3 151.6(2) . 2
Nb2 Na1 Na3 105.75(6) . 2
Nb2 Na1 Na3 99.03(7) 2 2
O28 Na1 Na3 83.06(18) 2 .
O28 Na1 Na3 71.82(17) . .
O43 Na1 Na3 125.02(17) 2 .
O43 Na1 Na3 89.94(17) . .
O1W Na1 Na3 151.6(2) 2 .
O1W Na1 Na3 33.86(17) . .
Nb2 Na1 Na3 99.03(7) . .
Nb2 Na1 Na3 105.75(6) 2 .
Na3 Na1 Na3 132.12(19) 2 .
O11W Na2 O8W 168.5(4) . .
O11W Na2 O4W 101.3(4) . .
O8W Na2 O4W 84.1(3) . .
O11W Na2 O7W 87.0(4) . .
O8W Na2 O7W 87.3(3) . .
O4W Na2 O7W 171.3(4) . .
O11W Na2 O6W 90.0(4) . .
O8W Na2 O6W 80.7(3) . .
O4W Na2 O6W 81.1(3) . .
O7W Na2 O6W 96.6(3) . .
O11W Na2 O5W 99.3(4) . .
O8W Na2 O5W 90.9(3) . .
O4W Na2 O5W 89.2(3) . .
O7W Na2 O5W 92.0(3) . .
O6W Na2 O5W 167.7(4) . .
O11W Na2 O62W 18.6(5) . .
O8W Na2 O62W 171.9(6) . .
O4W Na2 O62W 88.6(6) . .
O7W Na2 O62W 100.0(6) . .
O6W Na2 O62W 101.6(6) . .
O5W Na2 O62W 85.5(6) . .
O11W Na2 Na14 130.4(4) . .
O8W Na2 Na14 46.5(3) . .
O4W Na2 Na14 50.9(3) . .
O7W Na2 Na14 121.5(3) . .
O6W Na2 Na14 50.5(3) . .
O5W Na2 Na14 117.3(3) . .
O62W Na2 Na14 129.6(6) . .
O11W Na2 Na5 151.7(4) . .
O8W Na2 Na5 36.4(2) . .
O4W Na2 Na5 91.7(2) . .
O7W Na2 Na5 81.9(3) . .
O6W Na2 Na5 117.0(3) . .
O5W Na2 Na5 55.4(3) . .
O62W Na2 Na5 140.9(6) . .
Na14 Na2 Na5 77.0(2) . .
O11W Na2 Na13 106.3(4) . .
O8W Na2 Na13 67.1(3) . .
O4W Na2 Na13 62.1(3) . .
O7W Na2 Na13 113.4(3) . .
O6W Na2 Na13 23.3(3) . .
O5W Na2 Na13 144.4(3) . .
O62W Na2 Na13 112.4(6) . .
Na14 Na2 Na13 28.1(2) . .
Na5 Na2 Na13 102.1(2) . .
O48W Na3 O20W 143.5(6) . .
O48W Na3 O52W 103.4(8) . .
O20W Na3 O52W 49.8(8) . .
O48W Na3 O48 84.7(5) . .
O20W Na3 O48 124.5(5) . .
O52W Na3 O48 171.1(7) . .
O48W Na3 O1W 107.3(5) . .
O20W Na3 O1W 93.4(4) . .
O52W Na3 O1W 80.5(7) . .
O48 Na3 O1W 93.8(3) . .
O48W Na3 O64W 59.6(8) . .
O20W Na3 O64W 86.6(7) . .
O52W Na3 O64W 45.4(9) . .
O48 Na3 O64W 143.4(7) . .
O1W Na3 O64W 104.1(7) . .
O48W Na3 O26W 73.8(6) . .
O20W Na3 O26W 77.6(6) . .
O52W Na3 O26W 29.8(7) . .
O48 Na3 O26W 157.7(5) . .
O1W Na3 O26W 87.5(5) . .
O64W Na3 O26W 19.3(6) . .
O48W Na3 O2W 78.2(5) . 1_545
O20W Na3 O2W 82.9(5) . 1_545
O52W Na3 O2W 100.3(7) . 1_545
O48 Na3 O2W 84.8(3) . 1_545
O1W Na3 O2W 174.2(4) . 1_545
O64W Na3 O2W 80.2(7) . 1_545
O26W Na3 O2W 96.0(5) . 1_545
O48W Na3 O13W 29.8(5) . .
O20W Na3 O13W 155.1(5) . .
O52W Na3 O13W 105.4(7) . .
O48 Na3 O13W 79.9(3) . .
O1W Na3 O13W 78.3(3) . .
O64W Na3 O13W 73.0(7) . .
O26W Na3 O13W 78.6(5) . .
O2W Na3 O13W 106.9(4) 1_545 .
O48W Na3 O50W 157.3(7) . .
O20W Na3 O50W 38.1(6) . .
O52W Na3 O50W 87.1(9) . .
O48 Na3 O50W 86.5(6) . .
O1W Na3 O50W 94.1(6) . .
O64W Na3 O50W 123.0(8) . .
O26W Na3 O50W 115.6(7) . .
O2W Na3 O50W 80.2(6) 1_545 .
O13W Na3 O50W 163.8(6) . .
O48W Na3 Na13 56.2(5) . 1_545
O20W Na3 Na13 123.2(5) . 1_545
O52W Na3 Na13 137.9(7) . 1_545
O48 Na3 Na13 50.0(3) . 1_545
O1W Na3 Na13 137.9(3) . 1_545
O64W Na3 Na13 98.6(7) . 1_545
O26W Na3 Na13 117.8(5) . 1_545
O2W Na3 Na13 43.7(3) 1_545 1_545
O13W Na3 Na13 75.1(3) . 1_545
O50W Na3 Na13 102.7(6) . 1_545
O48W Na3 Na12 143.7(5) . .
O20W Na3 Na12 37.0(4) . .
O52W Na3 Na12 86.2(7) . .
O48 Na3 Na12 89.2(3) . .
O1W Na3 Na12 108.8(3) . .
O64W Na3 Na12 113.9(6) . .
O26W Na3 Na12 111.4(5) . .
O2W Na3 Na12 65.6(3) 1_545 .
O13W Na3 Na12 167.5(3) . .
O50W Na3 Na12 15.2(6) . .
Na13 Na3 Na12 93.2(3) 1_545 .
O5 Na4 O59W 74.9(7) . .
O5 Na4 O32W 93.4(5) . .
O59W Na4 O32W 24.8(7) . .
O5 Na4 O14W 87.4(4) . .
O59W Na4 O14W 155.4(8) . .
O32W Na4 O14W 178.9(5) . .
O5 Na4 O5 78.6(3) . 5_565
O59W Na4 O5 79.5(7) . 5_565
O32W Na4 O5 99.1(5) . 5_565
O14W Na4 O5 80.3(4) . 5_565
O5 Na4 O6 93.5(3) . .
O59W Na4 O6 108.2(7) . .
O32W Na4 O6 91.2(5) . .
O14W Na4 O6 89.5(4) . .
O5 Na4 O6 167.3(3) 5_565 .
O5 Na4 O15W 168.2(4) . .
O59W Na4 O15W 107.8(7) . .
O32W Na4 O15W 92.7(5) . .
O14W Na4 O15W 86.4(4) . .
O5 Na4 O15W 90.5(3) 5_565 .
O6 Na4 O15W 96.4(3) . .
O5 Na4 Nb4 21.98(16) . .
O59W Na4 Nb4 88.8(7) . .
O32W Na4 Nb4 101.0(4) . .
O14W Na4 Nb4 80.1(3) . .
O5 Na4 Nb4 97.7(2) 5_565 .
O6 Na4 Nb4 72.9(2) . .
O15W Na4 Nb4 162.7(3) . .
O5 Na4 Nb4 99.1(2) . 5_565
O59W Na4 Nb4 74.7(7) . 5_565
O32W Na4 Nb4 87.3(4) . 5_565
O14W Na4 Nb4 91.8(3) . 5_565
O5 Na4 Nb4 23.20(16) 5_565 5_565
O6 Na4 Nb4 167.3(3) . 5_565
O15W Na4 Nb4 71.1(3) . 5_565
Nb4 Na4 Nb4 119.79(15) . 5_565
O5 Na4 Na4 40.31(18) . 5_565
O59W Na4 Na4 73.4(7) . 5_565
O32W Na4 Na4 98.2(5) . 5_565
O14W Na4 Na4 82.0(3) . 5_565
O5 Na4 Na4 38.26(18) 5_565 5_565
O6 Na4 Na4 133.1(3) . 5_565
O15W Na4 Na4 128.6(3) . 5_565
Nb4 Na4 Na4 60.20(15) . 5_565
Nb4 Na4 Na4 59.59(15) 5_565 5_565
O3W Na5 O8W 98.1(4) . .
O3W Na5 O37 92.0(4) . .
O8W Na5 O37 157.9(4) . .
O3W Na5 O16 159.9(4) . .
O8W Na5 O16 83.1(3) . .
O37 Na5 O16 80.7(3) . .
O3W Na5 O47 89.6(3) . 1_565
O8W Na5 O47 90.6(3) . 1_565
O37 Na5 O47 109.2(3) . 1_565
O16 Na5 O47 110.5(3) . 1_565
O3W Na5 O5W 71.8(3) . .
O8W Na5 O5W 81.7(3) . .
O37 Na5 O5W 82.9(3) . .
O16 Na5 O5W 88.6(3) . .
O47 Na5 O5W 158.5(3) 1_565 .
O3W Na5 C2 91.6(4) . .
O8W Na5 C2 170.2(4) . .
O37 Na5 C2 21.0(3) . .
O16 Na5 C2 88.2(3) . .
O47 Na5 C2 88.2(3) 1_565 .
O5W Na5 C2 102.7(3) . .
O3W Na5 Na2 78.1(3) . .
O8W Na5 Na2 39.8(2) . .
O37 Na5 Na2 125.3(3) . .
O16 Na5 Na2 90.7(2) . .
O47 Na5 Na2 124.1(3) 1_565 .
O5W Na5 Na2 42.72(18) . .
C2 Na5 Na2 145.4(3) . .
O3W Na5 Na8 109.9(4) . 3
O8W Na5 Na8 118.3(3) . 3
O37 Na5 Na8 75.8(3) . 3
O16 Na5 Na8 86.6(2) . 3
O47 Na5 Na8 38.7(2) 1_565 3
O5W Na5 Na8 158.7(3) . 3
C2 Na5 Na8 56.4(2) . 3
Na2 Na5 Na8 158.0(2) . 3
O3W Na5 Nb8 74.4(3) . 1_565
O8W Na5 Nb8 76.6(2) . 1_565
O37 Na5 Nb8 125.3(3) . 1_565
O16 Na5 Nb8 125.0(2) . 1_565
O47 Na5 Nb8 22.59(15) 1_565 1_565
O5W Na5 Nb8 136.4(2) . 1_565
C2 Na5 Nb8 105.0(3) . 1_565
Na2 Na5 Nb8 103.74(16) . 1_565
Na8 Na5 Nb8 61.08(15) 3 1_565
O3W Na5 Nb1 139.5(3) . .
O8W Na5 Nb1 95.8(3) . .
O37 Na5 Nb1 64.4(2) . .
O16 Na5 Nb1 21.89(15) . .
O47 Na5 Nb1 128.2(2) 1_565 .
O5W Na5 Nb1 72.85(19) . .
C2 Na5 Nb1 77.4(2) . .
Na2 Na5 Nb1 89.13(14) . .
Na8 Na5 Nb1 96.20(18) 3 .
Nb8 Na5 Nb1 146.03(17) 1_565 .
O3W Na5 Na10 150.6(4) . .
O8W Na5 Na10 53.9(3) . .
O37 Na5 Na10 117.4(3) . .
O16 Na5 Na10 40.3(2) . .
O47 Na5 Na10 82.5(2) 1_565 .
O5W Na5 Na10 108.2(3) . .
C2 Na5 Na10 116.3(3) . .
Na2 Na5 Na10 83.02(19) . .
Na8 Na5 Na10 80.8(2) 3 .
Nb8 Na5 Na10 88.57(17) 1_565 .
Nb1 Na5 Na10 61.55(15) . .
Na17 Na6 O33W 21.8(15) . .
Na17 Na6 O10W 144.6(16) . .
O33W Na6 O10W 157.7(6) . .
Na17 Na6 O45 72.9(15) . .
O33W Na6 O45 89.4(5) . .
O10W Na6 O45 98.7(3) . .
Na17 Na6 O40 101.6(15) . 3
O33W Na6 O40 87.4(5) . 3
O10W Na6 O40 113.1(4) . 3
O45 Na6 O40 90.7(3) . 3
Na17 Na6 O16W 109.6(15) . .
O33W Na6 O16W 94.3(5) . .
O10W Na6 O16W 76.6(4) . .
O45 Na6 O16W 174.8(4) . .
O40 Na6 O16W 93.1(4) 3 .
Na17 Na6 O15 67.8(15) . .
O33W Na6 O15 86.1(5) . .
O10W Na6 O15 76.8(3) . .
O45 Na6 O15 72.1(3) . .
O40 Na6 O15 161.7(4) 3 .
O16W Na6 O15 104.4(4) . .
Na17 Na6 Na9 123.5(15) . .
O33W Na6 Na9 120.8(5) . .
O10W Na6 Na9 41.5(3) . .
O45 Na6 Na9 134.6(3) . .
O40 Na6 Na9 121.1(3) 3 .
O16W Na6 Na9 40.2(3) . .
O15 Na6 Na9 76.7(3) . .
Na17 Na6 Nb12 98.8(15) . 3
O33W Na6 Nb12 79.4(4) . 3
O10W Na6 Nb12 115.9(3) . 3
O45 Na6 Nb12 112.1(3) . 3
O40 Na6 Nb12 23.13(16) 3 3
O16W Na6 Nb12 72.3(3) . 3
O15 Na6 Nb12 164.7(3) . 3
Na9 Na6 Nb12 106.7(2) . 3
Na17 Na6 Nb5 88.4(15) . .
O33W Na6 Nb5 108.0(5) . .
O10W Na6 Nb5 76.7(3) . .
O45 Na6 Nb5 22.62(16) . .
O40 Na6 Nb5 104.0(3) 3 .
O16W Na6 Nb5 152.3(4) . .
O15 Na6 Nb5 62.1(2) . .
Na9 Na6 Nb5 112.3(2) . .
Nb12 Na6 Nb5 127.13(19) 3 .
O66W Na7 O46W 40(2) . .
O66W Na7 O10 151(2) . .
O46W Na7 O10 163.2(8) . .
O66W Na7 O12 118(2) . .
O46W Na7 O12 97.0(7) . .
O10 Na7 O12 84.5(3) . .
O66W Na7 O39W 72(2) . 7
O46W Na7 O39W 102.3(9) . 7
O10 Na7 O39W 80.5(6) . 7
O12 Na7 O39W 157.0(6) . 7
O66W Na7 O11 136(2) . .
O46W Na7 O11 98.6(8) . .
O10 Na7 O11 66.5(3) . .
O12 Na7 O11 67.4(3) . .
O39W Na7 O11 120.8(6) 7 .
O66W Na7 O9 104(2) . .
O46W Na7 O9 127.2(8) . .
O10 Na7 O9 68.7(3) . .
O12 Na7 O9 65.3(2) . .
O39W Na7 O9 92.9(6) 7 .
O11 Na7 O9 116.1(3) . .
O66W Na7 O43W 50(2) . 7
O46W Na7 O43W 70.0(8) . 7
O10 Na7 O43W 108.6(4) . 7
O12 Na7 O43W 166.8(5) . 7
O39W Na7 O43W 33.7(6) 7 7
O11 Na7 O43W 116.0(4) . 7
O9 Na7 O43W 120.0(4) . 7
O66W Na7 Nb6 127(2) . .
O46W Na7 Nb6 161.8(8) . .
O10 Na7 Nb6 34.94(16) . .
O12 Na7 Nb6 80.6(2) . .
O39W Na7 Nb6 77.2(6) 7 .
O11 Na7 Nb6 97.1(2) . .
O9 Na7 Nb6 35.73(16) . .
O43W Na7 Nb6 110.9(4) 7 .
O66W Na7 Nb8 130(2) . .
O46W Na7 Nb8 92.7(7) . .
O10 Na7 Nb8 79.2(2) . .
O12 Na7 Nb8 34.10(16) . .
O39W Na7 Nb8 153.8(6) 7 .
O11 Na7 Nb8 34.45(15) . .
O9 Na7 Nb8 94.9(2) . .
O43W Na7 Nb8 144.9(4) 7 .
Nb6 Na7 Nb8 95.02(18) . .
O66W Na7 Nb13 154(2) . .
O46W Na7 Nb13 130.0(8) . .
O10 Na7 Nb13 33.47(17) . .
O12 Na7 Nb13 82.7(2) . .
O39W Na7 Nb13 94.0(6) 7 .
O11 Na7 Nb13 35.33(16) . .
O9 Na7 Nb13 98.3(2) . .
O43W Na7 Nb13 107.5(4) 7 .
Nb6 Na7 Nb13 67.86(14) . .
Nb8 Na7 Nb13 60.16(12) . .
O66W Na7 Nb7 109(2) . .
O46W Na7 Nb7 109.1(7) . .
O10 Na7 Nb7 81.0(2) . .
O12 Na7 Nb7 32.47(15) . .
O39W Na7 Nb7 126.9(6) 7 .
O11 Na7 Nb7 95.7(2) . .
O9 Na7 Nb7 34.13(15) . .
O43W Na7 Nb7 148.3(4) 7 .
Nb6 Na7 Nb7 59.96(12) . .
Nb8 Na7 Nb7 65.51(12) . .
Nb13 Na7 Nb7 97.00(18) . .
O56W Na8 O17W 153.8(12) . .
O56W Na8 O47 90.6(11) . 3_455
O17W Na8 O47 106.3(4) . 3_455
O56W Na8 O18W 32.4(11) . .
O17W Na8 O18W 157.3(6) . .
O47 Na8 O18W 93.1(5) 3_455 .
O56W Na8 O49 112.0(11) . 3_445
O17W Na8 O49 89.6(4) . 3_445
O47 Na8 O49 85.4(4) 3_455 3_445
O18W Na8 O49 80.1(5) . 3_445
O56W Na8 O19W 74.3(12) . .
O17W Na8 O19W 86.1(5) . .
O47 Na8 O19W 88.0(5) 3_455 .
O18W Na8 O19W 106.7(6) . .
O49 Na8 O19W 170.8(6) 3_445 .
O56W Na8 O57W 85.9(12) . 3_445
O17W Na8 O57W 83.0(7) . 3_445
O47 Na8 O57W 163.6(7) 3_455 3_445
O18W Na8 O57W 75.5(7) . 3_445
O49 Na8 O57W 81.1(7) 3_445 3_445
O19W Na8 O57W 106.4(7) . 3_445
O56W Na8 O21W 87.7(12) . .
O17W Na8 O21W 74.2(5) . .
O47 Na8 O21W 85.2(5) 3_455 .
O18W Na8 O21W 120.1(6) . .
O49 Na8 O21W 158.1(6) 3_445 .
O19W Na8 O21W 13.7(5) . .
O57W Na8 O21W 110.7(7) 3_445 .
O56W Na8 O33W 89.9(11) . 3_445
O17W Na8 O33W 86.8(5) . 3_445
O47 Na8 O33W 146.3(5) 3_455 3_445
O18W Na8 O33W 70.5(5) . 3_445
O49 Na8 O33W 63.4(4) 3_445 3_445
O19W Na8 O33W 124.3(6) . 3_445
O57W Na8 O33W 18.0(6) 3_445 3_445
O21W Na8 O33W 128.5(6) . 3_445
O56W Na8 Na16 49.3(11) . .
O17W Na8 Na16 107.1(5) . .
O47 Na8 Na16 98.7(4) 3_455 .
O18W Na8 Na16 80.8(5) . .
O49 Na8 Na16 160.6(5) 3_445 .
O19W Na8 Na16 27.5(5) . .
O57W Na8 Na16 91.2(7) 3_445 .
O21W Na8 Na16 41.0(5) . .
O33W Na8 Na16 107.0(5) 3_445 .
O56W Na8 Na15 107.8(11) . .
O17W Na8 Na15 46.5(3) . .
O47 Na8 Na15 118.8(4) 3_455 .
O18W Na8 Na15 132.3(5) . .
O49 Na8 Na15 132.8(4) 3_445 .
O19W Na8 Na15 46.5(4) . .
O57W Na8 Na15 77.5(6) 3_445 .
O21W Na8 Na15 40.3(4) . .
O33W Na8 Na15 93.0(4) 3_445 .
Na16 Na8 Na15 61.2(4) . .
O56W Na8 Na5 129.6(11) . 3_445
O17W Na8 Na5 73.2(3) . 3_445
O47 Na8 Na5 41.2(2) 3_455 3_445
O18W Na8 Na5 117.8(4) . 3_445
O49 Na8 Na5 61.5(3) 3_445 3_445
O19W Na8 Na5 109.4(5) . 3_445
O57W Na8 Na5 134.9(6) 3_445 3_445
O21W Na8 Na5 99.0(5) . 3_445
O33W Na8 Na5 120.8(4) 3_445 3_445
Na16 Na8 Na5 132.0(4) . 3_445
Na15 Na8 Na5 109.1(3) . 3_445
O16W Na9 O34W 108.8(7) . .
O16W Na9 O10W 79.8(4) . .
O34W Na9 O10W 82.6(6) . .
O16W Na9 O29W 94.0(5) . .
O34W Na9 O29W 97.7(7) . .
O10W Na9 O29W 173.6(6) . .
O16W Na9 O30W 75.6(6) . .
O34W Na9 O30W 175.1(8) . .
O10W Na9 O30W 100.5(6) . .
O29W Na9 O30W 79.6(6) . .
O16W Na9 O31W 144.0(7) . .
O34W Na9 O31W 102.7(8) . .
O10W Na9 O31W 87.5(6) . .
O29W Na9 O31W 98.7(7) . .
O30W Na9 O31W 73.8(7) . .
O16W Na9 O43W 146.5(6) . .
O34W Na9 O43W 58.8(7) . .
O10W Na9 O43W 68.2(5) . .
O29W Na9 O43W 117.5(6) . .
O30W Na9 O43W 118.8(7) . .
O31W Na9 O43W 46.8(6) . .
O16W Na9 O51W 84.9(7) . .
O34W Na9 O51W 31.5(7) . .
O10W Na9 O51W 98.3(6) . .
O29W Na9 O51W 79.1(7) . .
O30W Na9 O51W 149.8(8) . .
O31W Na9 O51W 130.5(8) . .
O43W Na9 O51W 90.0(7) . .
O16W Na9 Na6 43.5(3) . .
O34W Na9 Na6 112.2(6) . .
O10W Na9 Na6 41.8(3) . .
O29W Na9 Na6 133.3(5) . .
O30W Na9 Na6 72.4(5) . .
O31W Na9 Na6 108.1(6) . .
O43W Na9 Na6 108.7(5) . .
O51W Na9 Na6 108.4(6) . .
O16W Na9 Na17 42.8(4) . .
O34W Na9 Na17 120.7(6) . .
O10W Na9 Na17 48.3(4) . .
O29W Na9 Na17 127.4(5) . .
O30W Na9 Na17 63.9(6) . .
O31W Na9 Na17 105.3(6) . .
O43W Na9 Na17 113.0(5) . .
O51W Na9 Na17 115.0(6) . .
Na6 Na9 Na17 8.5(2) . .
O27W Na10 Na14 93.4(5) . .
O27W Na10 O16 123.7(4) . .
Na14 Na10 O16 90.9(4) . .
O27W Na10 O54W 64.4(5) . .
Na14 Na10 O54W 30.5(5) . .
O16 Na10 O54W 98.8(5) . .
O27W Na10 O29 121.1(4) . 1_565
Na14 Na10 O29 95.0(4) . 1_565
O16 Na10 O29 114.3(4) . 1_565
O54W Na10 O29 117.4(5) . 1_565
O27W Na10 O28W 77.2(4) . 2_565
Na14 Na10 O28W 170.5(5) . 2_565
O16 Na10 O28W 93.2(4) . 2_565
O54W Na10 O28W 140.0(6) . 2_565
O29 Na10 O28W 91.2(4) 1_565 2_565
O27W Na10 Na12 83.4(4) . 2_565
Na14 Na10 Na12 146.5(4) . 2_565
O16 Na10 Na12 118.5(4) . 2_565
O54W Na10 Na12 140.5(5) . 2_565
O29 Na10 Na12 59.8(3) 1_565 2_565
O28W Na10 Na12 34.9(3) 2_565 2_565
O27W Na10 Na5 154.2(4) . .
Na14 Na10 Na5 76.0(3) . .
O16 Na10 Na5 35.30(18) . .
O54W Na10 Na5 99.2(5) . .
O29 Na10 Na5 83.7(3) 1_565 .
O28W Na10 Na5 112.0(4) 2_565 .
Na12 Na10 Na5 118.3(3) 2_565 .
O40W Na11 O49W 79.5(9) . .
O40W Na11 O38W 104.2(9) . .
O49W Na11 O38W 86.3(10) . .
O40W Na11 O63W 76.6(8) . .
O49W Na11 O63W 101.5(10) . .
O38W Na11 O63W 172.1(9) . .
O40W Na11 O36W 75.0(7) . .
O49W Na11 O36W 149.2(10) . .
O38W Na11 O36W 83.4(7) . .
O63W Na11 O36W 89.3(8) . .
O40W Na11 O58W 133.5(13) . .
O49W Na11 O58W 61.1(12) . .
O38W Na11 O58W 97.4(12) . .
O63W Na11 O58W 87.4(12) . .
O36W Na11 O58W 149.1(12) . .
O40W Na11 O37W 155.6(9) . .
O49W Na11 O37W 77.2(9) . .
O38W Na11 O37W 81.5(7) . .
O63W Na11 O37W 101.1(8) . .
O36W Na11 O37W 129.4(8) . .
O58W Na11 O37W 23.5(9) . .
O40W Na11 O55W 136.5(10) . .
O49W Na11 O55W 115.3(11) . .
O38W Na11 O55W 42.1(8) . .
O63W Na11 O55W 132.7(10) . .
O36W Na11 O55W 74.4(8) . .
O58W Na11 O55W 85.5(12) . .
O37W Na11 O55W 62.2(8) . .
O40W Na11 O60W 55.4(8) . .
O49W Na11 O60W 25.3(8) . .
O38W Na11 O60W 99.5(9) . .
O63W Na11 O60W 87.4(9) . .
O36W Na11 O60W 129.6(9) . .
O58W Na11 O60W 80.9(12) . .
O37W Na11 O60W 100.4(9) . .
O55W Na11 O60W 136.9(10) . .
O40W Na11 O35W 81.1(8) . .
O49W Na11 O35W 93.4(9) . .
O38W Na11 O35W 174.5(9) . .
O63W Na11 O35W 10.3(7) . .
O36W Na11 O35W 99.4(7) . .
O58W Na11 O35W 77.7(11) . .
O37W Na11 O35W 93.1(7) . .
O55W Na11 O35W 134.1(9) . .
O60W Na11 O35W 82.3(8) . .
O40W Na11 O67W 166.3(10) . .
O49W Na11 O67W 86.9(10) . .
O38W Na11 O67W 73.2(8) . .
O63W Na11 O67W 107.9(8) . .
O36W Na11 O67W 117.4(8) . .
O58W Na11 O67W 36.5(11) . .
O37W Na11 O67W 13.0(6) . .
O55W Na11 O67W 49.4(8) . .
O60W Na11 O67W 111.3(9) . .
O35W Na11 O67W 101.4(8) . .
O40W Na11 Na16 102.2(7) . .
O49W Na11 Na16 128.5(9) . .
O38W Na11 Na16 42.8(6) . .
O63W Na11 Na16 129.3(8) . .
O36W Na11 Na16 44.1(5) . .
O58W Na11 Na16 121.1(11) . .
O37W Na11 Na16 97.9(7) . .
O55W Na11 Na16 35.7(7) . .
O60W Na11 Na16 134.2(8) . .
O35W Na11 Na16 138.0(7) . .
O67W Na11 Na16 85.1(7) . .
O50W Na12 O61W 110.9(14) . 4_445
O50W Na12 O28W 134.1(12) . .
O61W Na12 O28W 111.6(10) 4_445 .
O50W Na12 O20W 41.9(11) . .
O61W Na12 O20W 69.1(9) 4_445 .
O28W Na12 O20W 166.3(7) . .
O50W Na12 O24W 45.8(11) . .
O61W Na12 O24W 156.3(10) 4_445 .
O28W Na12 O24W 91.8(6) . .
O20W Na12 O24W 87.3(6) . .
O50W Na12 O23W 111.3(12) . 1_545
O61W Na12 O23W 93.6(9) 4_445 1_545
O28W Na12 O23W 82.5(6) . 1_545
O20W Na12 O23W 111.2(6) . 1_545
O24W Na12 O23W 92.8(6) . 1_545
O50W Na12 O25W 128.4(12) . 4_445
O61W Na12 O25W 17.5(8) 4_445 4_445
O28W Na12 O25W 94.8(6) . 4_445
O20W Na12 O25W 86.6(6) . 4_445
O24W Na12 O25W 173.2(7) . 4_445
O23W Na12 O25W 86.6(6) 1_545 4_445
O50W Na12 O21W 88.7(12) . 4_445
O61W Na12 O21W 76.6(9) 4_445 4_445
O28W Na12 O21W 84.9(6) . 4_445
O20W Na12 O21W 81.9(6) . 4_445
O24W Na12 O21W 103.2(7) . 4_445
O23W Na12 O21W 159.9(7) 1_545 4_445
O25W Na12 O21W 78.9(6) 4_445 4_445
O50W Na12 Na15 136.8(12) . 4_445
O61W Na12 Na15 59.5(8) 4_445 4_445
O28W Na12 Na15 59.2(5) . 4_445
O20W Na12 Na15 113.4(6) . 4_445
O24W Na12 Na15 137.5(6) . 4_445
O23W Na12 Na15 111.4(5) 1_545 4_445
O25W Na12 Na15 48.5(4) 4_445 4_445
O21W Na12 Na15 48.6(5) 4_445 4_445
O50W Na12 Na10 87.8(11) . 2_545
O61W Na12 Na10 141.6(9) 4_445 2_545
O28W Na12 Na10 47.3(4) . 2_545
O20W Na12 Na10 123.3(5) . 2_545
O24W Na12 Na10 54.6(4) . 2_545
O23W Na12 Na10 110.9(5) 1_545 2_545
O25W Na12 Na10 131.9(5) 4_445 2_545
O21W Na12 Na10 70.5(5) 4_445 2_545
Na15 Na12 Na10 83.7(4) 4_445 2_545
O50W Na12 Na3 28.3(10) . .
O61W Na12 Na3 97.2(8) 4_445 .
O28W Na12 Na3 150.2(6) . .
O20W Na12 Na3 35.7(4) . .
O24W Na12 Na3 60.2(4) . .
O23W Na12 Na3 88.4(4) 1_545 .
O25W Na12 Na3 113.0(5) 4_445 .
O21W Na12 Na3 109.9(5) 4_445 .
Na15 Na12 Na3 149.2(4) 4_445 .
Na10 Na12 Na3 112.0(3) 2_545 .
O50W Na12 Na16 85.3(11) . 4_445
O61W Na12 Na16 54.5(8) 4_445 4_445
O28W Na12 Na16 105.9(5) . 4_445
O20W Na12 Na16 62.7(5) . 4_445
O24W Na12 Na16 117.2(5) . 4_445
O23W Na12 Na16 148.0(6) 1_545 4_445
O25W Na12 Na16 62.3(5) 4_445 4_445
O21W Na12 Na16 26.2(5) 4_445 4_445
Na15 Na12 Na16 54.0(4) 4_445 4_445
Na10 Na12 Na16 96.4(4) 2_545 4_445
Na3 Na12 Na16 96.8(3) . 4_445
Na14 Na13 O6W 73.2(5) . .
Na14 Na13 O2W 148.4(7) . .
O6W Na13 O2W 119.6(6) . .
Na14 Na13 O54W 37.3(6) . .
O6W Na13 O54W 98.1(7) . .
O2W Na13 O54W 111.4(7) . .
Na14 Na13 O45W 61.7(6) . .
O6W Na13 O45W 127.8(7) . .
O2W Na13 O45W 91.1(7) . .
O54W Na13 O45W 29.8(6) . .
Na14 Na13 O48 95.3(5) . 1_565
O6W Na13 O48 143.0(6) . 1_565
O2W Na13 O48 88.7(5) . 1_565
O54W Na13 O48 92.0(6) . 1_565
O45W Na13 O48 69.3(6) . 1_565
Na14 Na13 O27 62.1(4) . 1_565
O6W Na13 O27 90.7(5) . 1_565
O2W Na13 O27 139.0(5) . 1_565
O54W Na13 O27 88.5(6) . 1_565
O45W Na13 O27 90.4(6) . 1_565
O48 Na13 O27 53.9(3) 1_565 1_565
Na14 Na13 O48W 135.6(7) . 1_565
O6W Na13 O48W 88.5(6) . 1_565
O2W Na13 O48W 75.7(6) . 1_565
O54W Na13 O48W 165.6(8) . 1_565
O45W Na13 O48W 142.5(8) . 1_565
O48 Na13 O48W 75.3(5) 1_565 1_565
O27 Na13 O48W 78.6(5) 1_565 1_565
Na14 Na13 C1 80.3(5) . 1_565
O6W Na13 C1 117.4(5) . 1_565
O2W Na13 C1 112.6(5) . 1_565
O54W Na13 C1 92.7(6) . 1_565
O45W Na13 C1 80.7(6) . 1_565
O48 Na13 C1 26.2(2) 1_565 1_565
O27 Na13 C1 28.0(2) 1_565 1_565
O48W Na13 C1 72.9(5) 1_565 1_565
Na14 Na13 Na3 142.6(6) . 1_565
O6W Na13 Na3 133.4(5) . 1_565
O2W Na13 Na3 51.0(3) . 1_565
O54W Na13 Na3 128.5(7) . 1_565
O45W Na13 Na3 98.9(6) . 1_565
O48 Na13 Na3 47.3(3) 1_565 1_565
O27 Na13 Na3 88.4(3) 1_565 1_565
O48W Na13 Na3 45.7(4) 1_565 1_565
C1 Na13 Na3 64.4(3) 1_565 1_565
Na14 Na13 Na2 48.4(4) . .
O6W Na13 Na2 26.0(3) . .
O2W Na13 Na2 134.7(5) . .
O54W Na13 Na2 72.7(6) . .
O45W Na13 Na2 102.5(6) . .
O48 Na13 Na2 136.5(4) 1_565 .
O27 Na13 Na2 84.5(3) 1_565 .
O48W Na13 Na2 111.9(5) 1_565 .
C1 Na13 Na2 112.2(4) 1_565 .
Na3 Na13 Na2 157.5(3) 1_565 .
O54W Na14 Na13 82.3(10) . .
O54W Na14 O45W 27.5(9) . .
Na13 Na14 O45W 66.0(7) . .
O54W Na14 O8W 147.3(11) . .
Na13 Na14 O8W 127.7(6) . .
O45W Na14 O8W 164.5(7) . .
O54W Na14 O27 123.6(10) . 1_565
Na13 Na14 O27 69.4(5) . 1_565
O45W Na14 O27 96.3(6) . 1_565
O8W Na14 O27 83.8(4) . 1_565
O54W Na14 O6W 116.9(10) . .
Na13 Na14 O6W 56.3(4) . .
O45W Na14 O6W 116.7(7) . .
O8W Na14 O6W 78.8(4) . .
O27 Na14 O6W 86.6(4) 1_565 .
O54W Na14 O4W 75.0(9) . .
Na13 Na14 O4W 109.5(5) . .
O45W Na14 O4W 101.5(7) . .
O8W Na14 O4W 81.6(4) . .
O27 Na14 O4W 159.9(5) 1_565 .
O6W Na14 O4W 77.1(4) . .
O54W Na14 Na10 81.7(10) . .
Na13 Na14 Na10 135.2(6) . .
O45W Na14 Na10 81.3(6) . .
O8W Na14 Na10 83.2(4) . .
O27 Na14 Na10 85.6(4) 1_565 .
O6W Na14 Na10 161.0(5) . .
O4W Na14 Na10 106.2(4) . .
O54W Na14 Na2 121.5(10) . .
Na13 Na14 Na2 103.5(5) . .
O45W Na14 Na2 144.3(7) . .
O8W Na14 Na2 46.5(3) . .
O27 Na14 Na2 112.3(4) 1_565 .
O6W Na14 Na2 48.0(3) . .
O4W Na14 Na2 47.8(3) . .
Na10 Na14 Na2 120.5(4) . .
O26W Na15 O25W 88.5(8) . .
O26W Na15 O21W 173.0(9) . .
O25W Na15 O21W 94.0(7) . .
O26W Na15 O64W 18.0(7) . .
O25W Na15 O64W 105.6(8) . .
O21W Na15 O64W 160.4(9) . .
O26W Na15 O19W 167.1(9) . .
O25W Na15 O19W 97.7(6) . .
O21W Na15 O19W 18.2(6) . .
O64W Na15 O19W 151.3(8) . .
O26W Na15 O17W 94.2(7) . .
O25W Na15 O17W 177.3(7) . .
O21W Na15 O17W 83.3(6) . .
O64W Na15 O17W 77.1(7) . .
O19W Na15 O17W 79.7(5) . .
O26W Na15 O61W 106.4(9) . .
O25W Na15 O61W 19.3(6) . .
O21W Na15 O61W 75.4(8) . .
O64W Na15 O61W 124.0(10) . .
O19W Na15 O61W 81.3(8) . .
O17W Na15 O61W 158.2(8) . .
O26W Na15 O28W 87.3(7) . 4_455
O25W Na15 O28W 93.9(6) . 4_455
O21W Na15 O28W 85.9(7) . 4_455
O64W Na15 O28W 91.7(7) . 4_455
O19W Na15 O28W 103.4(6) . 4_455
O17W Na15 O28W 86.3(5) . 4_455
O61W Na15 O28W 87.8(7) . 4_455
O26W Na15 O12W 63.8(7) . .
O25W Na15 O12W 125.7(6) . .
O21W Na15 O12W 119.3(7) . .
O64W Na15 O12W 48.8(7) . .
O19W Na15 O12W 103.7(6) . .
O17W Na15 O12W 55.8(4) . .
O61W Na15 O12W 140.5(8) . .
O28W Na15 O12W 127.3(5) 4_455 .
O26W Na15 O22W 98.1(9) . .
O25W Na15 O22W 91.2(8) . .
O21W Na15 O22W 88.4(8) . .
O64W Na15 O22W 92.1(9) . .
O19W Na15 O22W 70.6(7) . .
O17W Na15 O22W 88.4(7) . .
O61W Na15 O22W 95.4(9) . .
O28W Na15 O22W 172.6(8) 4_455 .
O12W Na15 O22W 52.3(6) . .
O26W Na15 O52W 23.5(8) . .
O25W Na15 O52W 69.7(7) . .
O21W Na15 O52W 153.9(9) . .
O64W Na15 O52W 40.9(8) . .
O19W Na15 O52W 167.0(8) . .
O17W Na15 O52W 112.9(7) . .
O61W Na15 O52W 85.7(9) . .
O28W Na15 O52W 75.4(7) 4_455 .
O12W Na15 O52W 86.8(7) . .
O22W Na15 O52W 111.5(9) . .
O26W Na15 Na12 115.5(7) . 4_455
O25W Na15 Na12 58.3(5) . 4_455
O21W Na15 Na12 60.9(6) . 4_455
O64W Na15 Na12 129.4(8) . 4_455
O19W Na15 Na12 77.3(5) . 4_455
O17W Na15 Na12 120.3(5) . 4_455
O61W Na15 Na12 44.1(7) . 4_455
O28W Na15 Na12 48.2(4) 4_455 4_455
O12W Na15 Na12 175.3(5) . 4_455
O22W Na15 Na12 131.9(7) . 4_455
O52W Na15 Na12 93.0(7) . 4_455
O19W Na16 O55W 106.5(13) . .
O19W Na16 O21W 15.3(8) . .
O55W Na16 O21W 99.7(12) . .
O19W Na16 O38W 123.0(12) . .
O55W Na16 O38W 45.3(9) . .
O21W Na16 O38W 108.4(10) . .
O19W Na16 O36W 152.4(13) . .
O55W Na16 O36W 81.4(10) . .
O21W Na16 O36W 167.1(11) . .
O38W Na16 O36W 81.6(8) . .
O19W Na16 O56W 71.4(11) . .
O55W Na16 O56W 118.5(13) . .
O21W Na16 O56W 86.8(10) . .
O38W Na16 O56W 158.5(12) . .
O36W Na16 O56W 81.5(9) . .
O19W Na16 O35 96.3(10) . 3_455
O55W Na16 O35 117.9(11) . 3_455
O21W Na16 O35 87.6(8) . 3_455
O38W Na16 O35 73.6(7) . 3_455
O36W Na16 O35 103.2(7) . 3_455
O56W Na16 O35 123.5(10) . 3_455
O19W Na16 O22W 81.7(11) . .
O55W Na16 O22W 49.1(10) . .
O21W Na16 O22W 86.8(10) . .
O38W Na16 O22W 94.4(9) . .
O36W Na16 O22W 84.4(9) . .
O56W Na16 O22W 70.7(9) . .
O35 Na16 O22W 164.4(9) 3_455 .
O19W Na16 Na8 46.1(8) . .
O55W Na16 Na8 109.7(10) . .
O21W Na16 Na8 61.1(7) . .
O38W Na16 Na8 153.4(9) . .
O36W Na16 Na8 106.3(7) . .
O56W Na16 Na8 27.8(7) . .
O35 Na16 Na8 126.7(7) 3_455 .
O22W Na16 Na8 62.1(7) . .
O19W Na16 Na11 151.0(11) . .
O55W Na16 Na11 44.5(8) . .
O21W Na16 Na11 142.5(9) . .
O38W Na16 Na11 41.9(6) . .
O36W Na16 Na11 43.1(5) . .
O56W Na16 Na11 117.5(9) . .
O35 Na16 Na11 99.8(6) 3_455 .
O22W Na16 Na11 76.3(7) . .
Na8 Na16 Na11 131.8(6) . .
O19W Na16 Na15 42.6(8) . .
O55W Na16 Na15 64.2(9) . .
O21W Na16 Na15 40.1(6) . .
O38W Na16 Na15 93.8(7) . .
O36W Na16 Na15 133.5(8) . .
O56W Na16 Na15 88.2(8) . .
O35 Na16 Na15 119.9(7) 3_455 .
O22W Na16 Na15 49.7(6) . .
Na8 Na16 Na15 62.0(4) . .
Na11 Na16 Na15 108.5(6) . .
O19W Na16 Nb9 92.7(9) . 3_455
O55W Na16 Nb9 142.2(10) . 3_455
O21W Na16 Nb9 90.3(8) . 3_455
O38W Na16 Nb9 96.9(7) . 3_455
O36W Na16 Nb9 96.6(6) . 3_455
O56W Na16 Nb9 98.2(8) . 3_455
O35 Na16 Nb9 25.6(2) 3_455 3_455
O22W Na16 Nb9 168.7(8) . 3_455
Na8 Na16 Nb9 107.1(5) . 3_455
Na11 Na16 Nb9 112.0(5) . 3_455
Na15 Na16 Nb9 129.8(6) . 3_455
Na6 Na17 O33W 149(2) . .
Na6 Na17 O45 90.1(15) . .
O33W Na17 O45 112.3(10) . .
Na6 Na17 O57W 154.6(19) . .
O33W Na17 O57W 19.2(8) . .
O45 Na17 O57W 93.3(8) . .
Na6 Na17 O15 97.1(16) . .
O33W Na17 O15 108.3(10) . .
O45 Na17 O15 77.3(5) . .
O57W Na17 O15 108.2(9) . .
Na6 Na17 O40 63.5(14) . 3
O33W Na17 O40 95.1(9) . 3
O45 Na17 O40 87.5(5) . 3
O57W Na17 O40 91.5(8) . 3
O15 Na17 O40 155.6(7) . 3
Na6 Na17 O16W 56.5(14) . .
O33W Na17 O16W 100.4(9) . .
O45 Na17 O16W 146.3(8) . .
O57W Na17 O16W 118.6(9) . .
O15 Na17 O16W 100.6(6) . .
O40 Na17 O16W 81.5(5) 3 .
Na6 Na17 O12W 130.9(17) . 3
O33W Na17 O12W 61.1(8) . 3
O45 Na17 O12W 52.3(4) . 3
O57W Na17 O12W 41.8(7) . 3
O15 Na17 O12W 102.5(6) . 3
O40 Na17 O12W 82.3(5) 3 3
O16W Na17 O12W 154.0(7) . 3
Na6 Na17 O10W 27.5(13) . .
O33W Na17 O10W 161.1(10) . .
O45 Na17 O10W 85.9(5) . .
O57W Na17 O10W 177.8(9) . .
O15 Na17 O10W 69.6(4) . .
O40 Na17 O10W 90.5(5) 3 .
O16W Na17 O10W 62.6(4) . .
O12W Na17 O10W 137.7(6) 3 .
Na6 Na17 Nb5 80.9(15) . .
O33W Na17 Nb5 126.5(9) . .
O45 Na17 Nb5 19.1(2) . .
O57W Na17 Nb5 108.7(8) . .
O15 Na17 Nb5 62.3(3) . .
O40 Na17 Nb5 98.2(4) 3 .
O16W Na17 Nb5 132.7(6) . .
O12W Na17 Nb5 69.8(4) 3 .
O10W Na17 Nb5 70.1(3) . .
Na6 Na17 Na9 48.0(14) . .
O33W Na17 Na9 124.9(9) . .
O45 Na17 Na9 120.3(6) . .
O57W Na17 Na9 143.8(8) . .
O15 Na17 Na9 70.4(4) . .
O40 Na17 Na9 102.2(5) 3 .
O16W Na17 Na9 34.3(3) . .
O12W Na17 Na9 171.6(6) 3 .
O10W Na17 Na9 36.3(3) . .
Nb5 Na17 Na9 102.3(4) . .
Na6 Na17 Na8 170.2(17) . 3
O33W Na17 Na8 40.3(7) . 3
O45 Na17 Na8 85.7(5) . 3
O57W Na17 Na8 34.9(7) . 3
O15 Na17 Na8 73.3(4) . 3
O40 Na17 Na8 125.1(5) 3 3
O16W Na17 Na8 126.4(5) . 3
O12W Na17 Na8 51.6(4) 3 3
O10W Na17 Na8 143.0(5) . 3
Nb5 Na17 Na8 92.5(4) . 3
Na9 Na17 Na8 127.7(4) . 3
O23 V1 O32 108.6(3) . .
O23 V1 O3 108.8(3) . .
O32 V1 O3 111.1(3) . .
O23 V1 O24 111.2(3) . .
O32 V1 O24 108.5(3) . .
O3 V1 O24 108.7(3) . .
O16 Nb1 O18 102.3(3) . .
O16 Nb1 O17 100.9(3) . .
O18 Nb1 O17 95.2(2) . .
O16 Nb1 O1 100.1(3) . .
O18 Nb1 O1 87.7(2) . .
O17 Nb1 O1 157.6(2) . .
O16 Nb1 O2 99.9(2) . .
O18 Nb1 O2 154.6(2) . .
O17 Nb1 O2 92.6(2) . .
O1 Nb1 O2 76.4(2) . .
O16 Nb1 O3 170.4(2) . .
O18 Nb1 O3 86.7(2) . .
O17 Nb1 O3 74.6(2) . .
O1 Nb1 O3 83.4(2) . .
O2 Nb1 O3 72.14(19) . .
O16 Nb1 Nb14 97.7(2) . .
O18 Nb1 Nb14 125.85(18) . .
O17 Nb1 Nb14 129.46(17) . .
O1 Nb1 Nb14 39.15(15) . .
O2 Nb1 Nb14 37.77(15) . .
O3 Nb1 Nb14 79.32(13) . .
O16 Nb1 Na5 30.5(2) . .
O18 Nb1 Na5 130.68(19) . .
O17 Nb1 Na5 105.25(19) . .
O1 Nb1 Na5 89.25(18) . .
O2 Nb1 Na5 69.61(17) . .
O3 Nb1 Na5 141.71(15) . .
Nb14 Nb1 Na5 71.67(9) . .
O43 Nb2 O36 103.2(3) . .
O43 Nb2 O20 99.2(3) . .
O36 Nb2 O20 94.6(2) . .
O43 Nb2 O21 100.7(2) . .
O36 Nb2 O21 89.0(2) . .
O20 Nb2 O21 158.3(2) . .
O43 Nb2 O22 100.2(2) . .
O36 Nb2 O22 154.2(2) . .
O20 Nb2 O22 92.2(2) . .
O21 Nb2 O22 76.0(2) . .
O43 Nb2 O23 168.7(2) . .
O36 Nb2 O23 86.9(2) . .
O20 Nb2 O23 74.6(2) . .
O21 Nb2 O23 84.3(2) . .
O22 Nb2 O23 71.05(19) . .
O43 Nb2 Nb10 98.31(19) . .
O36 Nb2 Nb10 126.90(17) . .
O20 Nb2 Nb10 128.96(18) . .
O21 Nb2 Nb10 39.11(16) . .
O22 Nb2 Nb10 37.45(14) . .
O23 Nb2 Nb10 79.16(12) . .
O43 Nb2 Na1 30.4(2) . .
O36 Nb2 Na1 132.79(18) . .
O20 Nb2 Na1 100.40(18) . .
O21 Nb2 Na1 92.62(16) . .
O22 Nb2 Na1 69.73(15) . .
O23 Nb2 Na1 140.21(13) . .
Nb10 Nb2 Na1 74.00(6) . .
O46 Nb3 O18 101.3(3) . .
O46 Nb3 O30 101.4(3) . .
O18 Nb3 O30 86.9(2) . .
O46 Nb3 O20 101.5(3) . .
O18 Nb3 O20 91.4(2) . .
O30 Nb3 O20 156.9(2) . .
O46 Nb3 O19 100.7(3) . .
O18 Nb3 O19 158.0(2) . .
O30 Nb3 O19 88.0(2) . .
O20 Nb3 O19 85.0(2) . .
O46 Nb3 O23 173.0(2) . .
O18 Nb3 O23 84.2(2) . .
O30 Nb3 O23 83.1(2) . .
O20 Nb3 O23 73.9(2) . .
O19 Nb3 O23 73.9(2) . .
O5 Nb4 O4 102.7(3) . .
O5 Nb4 O44 100.2(3) . .
O4 Nb4 O44 96.3(2) . .
O5 Nb4 O7 101.3(3) . .
O4 Nb4 O7 88.2(2) . .
O44 Nb4 O7 156.5(2) . .
O5 Nb4 O2 97.1(3) . .
O4 Nb4 O2 155.9(2) . .
O44 Nb4 O2 93.5(2) . .
O7 Nb4 O2 74.5(2) . .
O5 Nb4 O3 168.5(2) . .
O4 Nb4 O3 88.6(2) . .
O44 Nb4 O3 76.0(2) . .
O7 Nb4 O3 81.1(2) . .
O2 Nb4 O3 72.54(19) . .
O5 Nb4 Nb14 94.5(2) . .
O4 Nb4 Nb14 124.85(18) . .
O44 Nb4 Nb14 131.74(17) . .
O7 Nb4 Nb14 36.81(15) . .
O2 Nb4 Nb14 38.88(15) . .
O3 Nb4 Nb14 80.65(13) . .
O5 Nb4 Na4 30.1(2) . .
O4 Nb4 Na4 108.8(2) . .
O44 Nb4 Na4 126.99(19) . .
O7 Nb4 Na4 72.26(18) . .
O2 Nb4 Na4 82.13(17) . .
O3 Nb4 Na4 147.26(15) . .
Nb14 Nb4 Na4 66.62(9) . .
O5 Nb4 Na4 33.5(2) . 5_565
O4 Nb4 Na4 76.3(2) . 5_565
O44 Nb4 Na4 82.98(19) . 5_565
O7 Nb4 Na4 120.48(17) . 5_565
O2 Nb4 Na4 126.86(17) . 5_565
O3 Nb4 Na4 152.53(16) . 5_565
Nb14 Nb4 Na4 126.80(9) . 5_565
Na4 Nb4 Na4 60.21(15) . 5_565
O45 Nb5 O30 102.5(3) . .
O45 Nb5 O31 99.7(3) . .
O30 Nb5 O31 96.1(2) . .
O45 Nb5 O1 101.1(3) . .
O30 Nb5 O1 89.6(2) . .
O31 Nb5 O1 156.7(2) . .
O45 Nb5 O8 101.0(2) . .
O30 Nb5 O8 154.4(2) . .
O31 Nb5 O8 89.7(2) . .
O1 Nb5 O8 76.1(2) . .
O45 Nb5 O32 169.7(2) . .
O30 Nb5 O32 86.4(2) . .
O31 Nb5 O32 73.8(2) . .
O1 Nb5 O32 84.1(2) . .
O8 Nb5 O32 71.34(19) . .
O45 Nb5 Nb14 98.45(19) . .
O30 Nb5 Nb14 127.90(17) . .
O31 Nb5 Nb14 126.49(17) . .
O1 Nb5 Nb14 39.39(15) . .
O8 Nb5 Nb14 37.41(15) . .
O32 Nb5 Nb14 79.75(13) . .
O45 Nb5 Na6 31.9(2) . .
O30 Nb5 Na6 134.1(2) . .
O31 Nb5 Na6 90.2(2) . .
O1 Nb5 Na6 102.0(2) . .
O8 Nb5 Na6 70.50(18) . .
O32 Nb5 Na6 138.49(17) . .
Nb14 Nb5 Na6 79.91(11) . .
O45 Nb5 Na17 25.5(3) . .
O30 Nb5 Na17 127.4(3) . .
O31 Nb5 Na17 99.9(3) . .
O1 Nb5 Na17 94.4(3) . .
O8 Nb5 Na17 75.5(3) . .
O32 Nb5 Na17 146.2(3) . .
Nb14 Nb5 Na17 78.0(2) . .
Na6 Nb5 Na17 10.8(2) . .
O14 Nb6 O10 101.5(3) . .
O14 Nb6 O9 101.9(3) . .
O10 Nb6 O9 95.8(2) . .
O14 Nb6 O7 100.6(3) . .
O10 Nb6 O7 87.2(2) . .
O9 Nb6 O7 156.1(2) . .
O14 Nb6 O8 98.9(3) . .
O10 Nb6 O8 154.5(2) . .
O9 Nb6 O8 94.9(2) . .
O7 Nb6 O8 74.0(2) . .
O14 Nb6 O32 170.8(2) . .
O10 Nb6 O32 87.6(2) . .
O9 Nb6 O32 75.7(2) . .
O7 Nb6 O32 80.8(2) . .
O8 Nb6 O32 72.67(19) . .
O14 Nb6 Nb14 94.8(2) . .
O10 Nb6 Nb14 124.37(18) . .
O9 Nb6 Nb14 132.16(17) . .
O7 Nb6 Nb14 37.29(15) . .
O8 Nb6 Nb14 37.93(15) . .
O32 Nb6 Nb14 80.75(12) . .
O14 Nb6 Na7 93.1(2) . .
O10 Nb6 Na7 46.2(2) . .
O9 Nb6 Na7 52.9(2) . .
O7 Nb6 Na7 133.3(2) . .
O8 Nb6 Na7 147.44(19) . .
O32 Nb6 Na7 92.41(17) . .
Nb14 Nb6 Na7 168.98(13) . .
O34 Nb7 O33 102.6(3) . .
O34 Nb7 O31 101.5(3) . .
O33 Nb7 O31 91.8(2) . .
O34 Nb7 O12 100.3(3) . .
O33 Nb7 O12 87.6(2) . .
O31 Nb7 O12 157.8(2) . .
O34 Nb7 O9 99.9(3) . .
O33 Nb7 O9 157.5(2) . .
O31 Nb7 O9 84.9(2) . .
O12 Nb7 O9 87.1(2) . .
O34 Nb7 O32 171.8(3) . .
O33 Nb7 O32 83.9(2) . .
O31 Nb7 O32 73.0(2) . .
O12 Nb7 O32 84.9(2) . .
O9 Nb7 O32 73.8(2) . .
O34 Nb7 Na7 93.8(2) . .
O33 Nb7 Na7 130.1(2) . .
O31 Nb7 Na7 130.8(2) . .
O12 Nb7 Na7 42.8(2) . .
O9 Nb7 Na7 46.2(2) . .
O32 Nb7 Na7 85.63(17) . .
O47 Nb8 O12 103.8(3) . .
O47 Nb8 O11 99.8(3) . .
O12 Nb8 O11 95.3(2) . .
O47 Nb8 O26 102.5(3) . .
O12 Nb8 O26 88.2(2) . .
O11 Nb8 O26 155.9(2) . .
O47 Nb8 O25 95.8(3) . .
O12 Nb8 O25 156.1(2) . .
O11 Nb8 O25 94.6(2) . .
O26 Nb8 O25 74.2(2) . .
O47 Nb8 O24 165.7(2) . .
O12 Nb8 O24 90.1(2) . .
O11 Nb8 O24 74.9(2) . .
O26 Nb8 O24 81.2(2) . .
O25 Nb8 O24 71.7(2) . .
O47 Nb8 Nb10 93.9(2) . .
O12 Nb8 Nb10 125.35(17) . .
O11 Nb8 Nb10 132.34(18) . .
O26 Nb8 Nb10 37.25(16) . .
O25 Nb8 Nb10 38.34(15) . .
O24 Nb8 Nb10 80.68(13) . .
O47 Nb8 Na7 96.7(2) . .
O12 Nb8 Na7 47.1(2) . .
O11 Nb8 Na7 50.1(2) . .
O26 Nb8 Na7 134.6(2) . .
O25 Nb8 Na7 144.11(19) . .
O24 Nb8 Na7 90.11(18) . .
Nb10 Nb8 Na7 168.45(12) . .
O47 Nb8 Na5 32.4(2) . 1_545
O12 Nb8 Na5 127.58(19) . 1_545
O11 Nb8 Na5 76.24(19) . 1_545
O26 Nb8 Na5 119.92(18) . 1_545
O25 Nb8 Na5 75.97(17) . 1_545
O24 Nb8 Na5 134.12(16) . 1_545
Nb10 Nb8 Na5 93.52(9) . 1_545
Na7 Nb8 Na5 97.90(15) . 1_545
O47 Nb8 Na8 26.4(2) . 3_545
O12 Nb8 Na8 79.9(2) . 3_545
O11 Nb8 Na8 113.3(2) . 3_545
O26 Nb8 Na8 90.83(19) . 3_545
O25 Nb8 Na8 115.60(19) . 3_545
O24 Nb8 Na8 167.45(17) . 3_545
Nb10 Nb8 Na8 98.86(12) . 3_545
Na7 Nb8 Na8 88.62(17) . 3_545
Na5 Nb8 Na8 58.38(15) 1_545 3_545
O35 Nb9 O19 101.4(3) . .
O35 Nb9 O33 102.3(3) . .
O19 Nb9 O33 96.9(2) . .
O35 Nb9 O26 102.0(3) . .
O19 Nb9 O26 154.6(2) . .
O33 Nb9 O26 87.5(2) . .
O35 Nb9 O22 99.2(3) . .
O19 Nb9 O22 93.2(2) . .
O33 Nb9 O22 153.9(2) . .
O26 Nb9 O22 73.6(2) . .
O35 Nb9 O23 169.9(3) . .
O19 Nb9 O23 75.3(2) . .
O33 Nb9 O23 87.6(2) . .
O26 Nb9 O23 79.9(2) . .
O22 Nb9 O23 71.69(19) . .
O35 Nb9 Nb10 95.7(2) . .
O19 Nb9 Nb10 130.39(19) . .
O33 Nb9 Nb10 124.32(17) . .
O26 Nb9 Nb10 37.05(16) . .
O22 Nb9 Nb10 37.89(14) . .
O23 Nb9 Nb10 79.77(13) . .
O35 Nb9 Na16 38.0(3) . 3_545
O19 Nb9 Na16 128.8(3) . 3_545
O33 Nb9 Na16 73.6(3) . 3_545
O26 Nb9 Na16 76.5(3) . 3_545
O22 Nb9 Na16 117.5(3) . 3_545
O23 Nb9 Na16 150.2(3) . 3_545
Nb10 Nb9 Na16 91.8(3) . 3_545
O29 Nb10 O26 90.0(3) . .
O29 Nb10 O25 106.3(3) . .
O26 Nb10 O25 74.8(2) . .
O29 Nb10 O22 109.0(3) . .
O26 Nb10 O22 74.3(2) . .
O25 Nb10 O22 132.4(2) . .
O29 Nb10 O21 172.4(3) . .
O26 Nb10 O21 97.4(2) . .
O25 Nb10 O21 74.3(2) . .
O22 Nb10 O21 74.9(2) . .
O29 Nb10 O28 88.7(3) . .
O26 Nb10 O28 149.3(2) . .
O25 Nb10 O28 134.6(2) . .
O22 Nb10 O28 77.1(2) . .
O21 Nb10 O28 85.8(2) . .
O29 Nb10 O27 87.2(3) . .
O26 Nb10 O27 150.7(2) . .
O25 Nb10 O27 78.0(2) . .
O22 Nb10 O27 133.9(2) . .
O21 Nb10 O27 85.6(2) . .
O28 Nb10 O27 59.8(2) . .
O29 Nb10 C1 85.6(3) . .
O26 Nb10 C1 175.4(3) . .
O25 Nb10 C1 107.7(3) . .
O22 Nb10 C1 105.8(3) . .
O21 Nb10 C1 87.1(2) . .
O28 Nb10 C1 29.4(2) . .
O27 Nb10 C1 30.5(2) . .
O29 Nb10 Nb8 92.3(2) . .
O26 Nb10 Nb8 36.78(15) . .
O25 Nb10 Nb8 39.40(16) . .
O22 Nb10 Nb8 108.18(15) . .
O21 Nb10 Nb8 92.64(14) . .
O28 Nb10 Nb8 173.88(16) . .
O27 Nb10 Nb8 114.18(16) . .
C1 Nb10 Nb8 144.6(2) . .
O29 Nb10 Nb9 94.2(2) . .
O26 Nb10 Nb9 37.12(15) . .
O25 Nb10 Nb9 108.90(15) . .
O22 Nb10 Nb9 38.54(16) . .
O21 Nb10 Nb9 92.74(15) . .
O28 Nb10 Nb9 112.44(16) . .
O27 Nb10 Nb9 172.15(16) . .
C1 Nb10 Nb9 141.8(2) . .
Nb8 Nb10 Nb9 73.53(2) . .
O29 Nb10 Nb2 146.2(2) . .
O26 Nb10 Nb2 90.01(15) . .
O25 Nb10 Nb2 106.32(15) . .
O22 Nb10 Nb2 39.25(16) . .
O21 Nb10 Nb2 36.16(14) . .
O28 Nb10 Nb2 74.62(16) . .
O27 Nb10 Nb2 108.18(18) . .
C1 Nb10 Nb2 92.9(2) . .
Nb8 Nb10 Nb2 107.43(3) . .
Nb9 Nb10 Nb2 66.81(2) . .
O29 Nb10 Nb12 142.8(2) . .
O26 Nb10 Nb12 90.19(16) . .
O25 Nb10 Nb12 38.63(15) . .
O22 Nb10 Nb12 106.89(15) . .
O21 Nb10 Nb12 36.17(14) . .
O28 Nb10 Nb12 108.88(17) . .
O27 Nb10 Nb12 75.04(17) . .
C1 Nb10 Nb12 94.2(2) . .
Nb8 Nb10 Nb12 67.01(2) . .
Nb9 Nb10 Nb12 107.89(3) . .
Nb2 Nb10 Nb12 71.05(2) . .
O42 Nb11 O36 102.3(3) . .
O42 Nb11 O39 102.5(3) . .
O36 Nb11 O39 87.6(2) . .
O42 Nb11 O44 99.2(3) . .
O36 Nb11 O44 158.4(2) . .
O39 Nb11 O44 89.0(2) . .
O42 Nb11 O17 100.5(3) . .
O36 Nb11 O17 90.3(2) . .
O39 Nb11 O17 156.8(2) . .
O44 Nb11 O17 84.5(2) . .
O42 Nb11 O3 170.9(3) . .
O36 Nb11 O3 84.4(2) . .
O39 Nb11 O3 83.7(2) . .
O44 Nb11 O3 74.0(2) . .
O17 Nb11 O3 73.1(2) . .
O40 Nb12 O39 102.6(3) . .
O40 Nb12 O41 98.2(3) . .
O39 Nb12 O41 96.1(2) . .
O40 Nb12 O21 102.2(3) . .
O39 Nb12 O21 89.0(2) . .
O41 Nb12 O21 157.3(2) . .
O40 Nb12 O25 101.9(2) . .
O39 Nb12 O25 153.4(2) . .
O41 Nb12 O25 90.6(2) . .
O21 Nb12 O25 75.7(2) . .
O40 Nb12 O24 169.1(2) . .
O39 Nb12 O24 86.0(2) . .
O41 Nb12 O24 74.0(2) . .
O21 Nb12 O24 84.4(2) . .
O25 Nb12 O24 71.18(19) . .
O40 Nb12 Nb10 100.3(2) . .
O39 Nb12 Nb10 126.69(17) . .
O41 Nb12 Nb10 127.15(18) . .
O21 Nb12 Nb10 39.02(16) . .
O25 Nb12 Nb10 37.19(14) . .
O24 Nb12 Nb10 79.32(13) . .
O40 Nb12 Na6 33.1(2) . 3_445
O39 Nb12 Na6 79.3(2) . 3_445
O41 Nb12 Na6 77.6(2) . 3_445
O21 Nb12 Na6 125.1(2) . 3_445
O25 Nb12 Na6 127.28(19) . 3_445
O24 Nb12 Na6 146.28(17) . 3_445
Nb10 Nb12 Na6 133.38(11) . 3_445
O13 Nb13 O4 101.7(3) . .
O13 Nb13 O10 101.8(3) . .
O4 Nb13 O10 87.3(2) . .
O13 Nb13 O41 100.4(3) . .
O4 Nb13 O41 91.6(2) . .
O10 Nb13 O41 157.5(2) . .
O13 Nb13 O11 100.6(3) . .
O4 Nb13 O11 157.7(2) . .
O10 Nb13 O11 87.1(2) . .
O41 Nb13 O11 85.4(2) . .
O13 Nb13 O24 171.9(2) . .
O4 Nb13 O24 84.4(2) . .
O10 Nb13 O24 83.8(2) . .
O41 Nb13 O24 73.7(2) . .
O11 Nb13 O24 73.6(2) . .
O13 Nb13 Na7 91.9(2) . .
O4 Nb13 Na7 129.3(2) . .
O10 Nb13 Na7 42.0(2) . .
O41 Nb13 Na7 133.8(2) . .
O11 Nb13 Na7 48.5(2) . .
O24 Nb13 Na7 88.38(18) . .
O6 Nb14 O7 90.7(3) . .
O6 Nb14 O8 109.8(3) . .
O7 Nb14 O8 74.6(2) . .
O6 Nb14 O2 105.4(3) . .
O7 Nb14 O2 74.7(2) . .
O8 Nb14 O2 133.0(2) . .
O6 Nb14 O37 88.9(3) . .
O7 Nb14 O37 152.4(2) . .
O8 Nb14 O37 131.0(2) . .
O2 Nb14 O37 78.8(2) . .
O6 Nb14 O15 88.4(3) . .
O7 Nb14 O15 147.6(2) . .
O8 Nb14 O15 75.2(2) . .
O2 Nb14 O15 136.4(2) . .
O37 Nb14 O15 60.0(3) . .
O6 Nb14 O1 172.6(3) . .
O7 Nb14 O1 96.1(2) . .
O8 Nb14 O1 74.9(2) . .
O2 Nb14 O1 73.8(2) . .
O37 Nb14 O1 83.7(2) . .
O15 Nb14 O1 87.4(2) . .
O6 Nb14 C2 88.2(3) . .
O7 Nb14 C2 177.3(3) . .
O8 Nb14 C2 103.4(3) . .
O2 Nb14 C2 107.9(3) . .
O37 Nb14 C2 30.0(3) . .
O15 Nb14 C2 30.0(3) . .
O1 Nb14 C2 85.1(3) . .
O6 Nb14 Nb6 95.4(2) . .
O7 Nb14 Nb6 37.40(16) . .
O8 Nb14 Nb6 38.52(15) . .
O2 Nb14 Nb6 109.11(15) . .
O37 Nb14 Nb6 169.50(19) . .
O15 Nb14 Nb6 110.44(18) . .
O1 Nb14 Nb6 91.80(14) . .
C2 Nb14 Nb6 140.3(2) . .
O6 Nb14 Nb4 92.7(2) . .
O7 Nb14 Nb4 36.58(16) . .
O8 Nb14 Nb4 108.21(16) . .
O2 Nb14 Nb4 39.34(15) . .
O37 Nb14 Nb4 115.91(19) . .
O15 Nb14 Nb4 175.75(18) . .
O1 Nb14 Nb4 91.09(15) . .
C2 Nb14 Nb4 145.9(2) . .
Nb6 Nb14 Nb4 73.54(3) . .
O6 Nb14 Nb5 147.6(3) . .
O7 Nb14 Nb5 90.15(15) . .
O8 Nb14 Nb5 39.89(15) . .
O2 Nb14 Nb5 106.08(15) . .
O37 Nb14 Nb5 104.64(19) . .
O15 Nb14 Nb5 74.04(17) . .
O1 Nb14 Nb5 35.73(15) . .
C2 Nb14 Nb5 89.5(2) . .
Nb6 Nb14 Nb5 66.96(2) . .
Nb4 Nb14 Nb5 106.82(3) . .
O6 Nb14 Nb1 141.7(3) . .
O7 Nb14 Nb1 89.32(15) . .
O8 Nb14 Nb1 107.12(16) . .
O2 Nb14 Nb1 38.31(15) . .
O37 Nb14 Nb1 74.34(18) . .
O15 Nb14 Nb1 110.87(18) . .
O1 Nb14 Nb1 36.05(15) . .
C2 Nb14 Nb1 93.1(2) . .
Nb6 Nb14 Nb1 107.32(3) . .
Nb4 Nb14 Nb1 65.93(2) . .
Nb5 Nb14 Nb1 70.76(2) . .
O48 C1 O28 124.8(8) . .
O48 C1 O27 123.0(8) . .
O28 C1 O27 112.2(8) . .
O48 C1 Nb10 174.6(7) . .
O28 C1 Nb10 56.1(4) . .
O27 C1 Nb10 56.4(4) . .
O48 C1 Na13 59.7(5) . 1_545
O28 C1 Na13 170.4(7) . 1_545
O27 C1 Na13 64.1(5) . 1_545
Nb10 C1 Na13 120.4(4) . 1_545
O49 C2 O15 121.8(10) . .
O49 C2 O37 124.0(10) . .
O15 C2 O37 114.2(9) . .
O49 C2 Nb14 178.8(9) . .
O15 C2 Nb14 57.8(5) . .
O37 C2 Nb14 56.4(5) . .
O49 C2 Na5 86.5(6) . .
O15 C2 Na5 150.4(8) . .
O37 C2 Na5 38.6(5) . .
Nb14 C2 Na5 94.1(4) . .

loop_
_geom_bond_atom_site_label_1
_geom_bond_atom_site_label_2
_geom_bond_distance
_geom_bond_site_symmetry_2
O1 Nb5 2.007(6) .
O1 Nb1 2.033(6) .
O1 Nb14 2.181(5) .
O2 Nb14 2.108(6) .
O2 Nb4 2.129(5) .
O2 Nb1 2.134(5) .
O3 V1 1.697(5) .
O3 Nb4 2.406(5) .
O3 Nb1 2.421(5) .
O3 Nb11 2.428(5) .
O4 Nb4 1.917(6) .
O4 Nb13 1.952(6) .
O5 Nb4 1.755(6) .
O5 Na4 2.352(9) .
O5 Na4 2.457(8) 5_565
O6 Nb14 1.776(6) .
O6 Na4 2.506(9) .
O7 Nb4 2.044(6) .
O7 Nb14 2.055(5) .
O7 Nb6 2.060(6) .
O8 Nb14 2.069(6) .
O8 Nb6 2.096(6) .
O8 Nb5 2.184(5) .
O9 Nb6 1.915(6) .
O9 Nb7 2.033(6) .
O9 Na7 2.616(9) .
O10 Nb6 1.901(6) .
O10 Nb13 1.972(6) .
O10 Na7 2.394(9) .
O11 Nb8 1.923(6) .
O11 Nb13 2.014(6) .
O11 Na7 2.607(9) .
O12 Nb8 1.920(6) .
O12 Nb7 1.982(6) .
O12 Na7 2.510(9) .
O13 Nb13 1.774(6) .
O14 Nb6 1.771(6) .
O15 C2 1.287(12) .
O15 Nb14 2.181(7) .
O15 Na17 2.521(17) .
O15 Na6 2.701(10) .
O16 Nb1 1.771(5) .
O16 Na5 2.409(8) .
O16 Na10 2.694(11) .
O17 Nb1 1.930(6) .
O17 Nb11 2.015(6) .
O18 Nb1 1.900(5) .
O18 Nb3 1.952(6) .
O19 Nb9 1.909(6) .
O19 Nb3 2.017(6) .
O20 Nb2 1.940(6) .
O20 Nb3 1.984(6) .
O21 Nb2 2.028(5) .
O21 Nb12 2.032(5) .
O21 Nb10 2.168(6) .
O22 Nb10 2.077(5) .
O22 Nb9 2.107(6) .
O22 Nb2 2.161(6) .
O23 V1 1.689(5) .
O23 Nb3 2.425(5) .
O23 Nb2 2.427(5) .
O23 Nb9 2.438(5) .
O24 V1 1.701(5) .
O24 Nb13 2.421(5) .
O24 Nb8 2.428(5) .
O24 Nb12 2.436(6) .
O25 Nb10 2.076(5) .
O25 Nb8 2.124(6) .
O25 Nb12 2.144(6) .
O26 Nb8 2.037(6) .
O26 Nb10 2.059(6) .
O26 Nb9 2.062(6) .
O27 C1 1.325(10) .
O27 Nb10 2.174(6) .
O27 Na14 2.396(11) 1_545
O27 Na13 2.539(13) 1_545
O28 C1 1.284(11) .
O28 Nb10 2.169(6) .
O28 Na1 2.350(6) .
O29 Nb10 1.775(6) .
O29 Na10 2.780(11) 1_545
O30 Nb5 1.900(5) .
O30 Nb3 1.983(6) .
O31 Nb5 1.933(6) .
O31 Nb7 1.979(6) .
O32 V1 1.693(6) .
O32 Nb5 2.431(5) .
O32 Nb7 2.433(6) .
O32 Nb6 2.435(5) .
O33 Nb9 1.911(6) .
O33 Nb7 1.942(6) .
O34 Nb7 1.761(6) .
O35 Nb9 1.774(6) .
O35 Na16 2.525(19) 3_545
O36 Nb2 1.897(6) .
O36 Nb11 1.960(6) .
O37 C2 1.290(12) .
O37 Nb14 2.148(6) .
O37 Na5 2.247(9) .
O39 Nb12 1.904(6) .
O39 Nb11 1.969(6) .
O40 Nb12 1.762(6) .
O40 Na6 2.447(9) 3_445
O40 Na17 2.680(17) 3_445
O41 Nb12 1.957(6) .
O41 Nb13 1.992(6) .
O42 Nb11 1.771(6) .
O43 Nb2 1.753(6) .
O43 Na1 2.414(7) .
O1W Na3 2.350(8) .
O1W Na1 2.457(7) .
O2W Na13 2.191(15) .
O2W Na3 2.467(9) 1_565
O3W Na5 2.168(14) .
O4W Na2 2.416(9) .
O4W Na14 2.531(14) .
O5W Na2 2.438(8) .
O5W Na5 2.958(12) .
O6W Na13 2.188(15) .
O6W Na2 2.425(9) .
O6W Na14 2.519(14) .
O7W Na2 2.417(9) .
O8W Na5 2.174(10) .
O8W Na14 2.342(13) .
O8W Na2 2.344(8) .
O10W Na9 2.368(12) .
O10W Na6 2.383(12) .
O10W Na17 2.986(19) .
O11W O62W 0.84(2) .
O11W Na2 2.331(13) .
O12W Na15 2.573(15) .
O12W Na17 2.93(2) 3_445
O13W O48W 1.29(2) .
O13W Na3 2.599(12) .
O14W Na4 2.427(13) .
O15W Na4 2.562(13) .
O16W Na9 2.305(13) .
O16W Na6 2.459(14) .
O16W Na17 2.78(2) .
O17W Na8 2.213(14) .
O17W Na15 2.471(13) .
O18W O56W 1.34(3) .
O18W Na8 2.357(16) .
O19W O21W 0.78(2) .
O19W Na16 1.55(2) .
O19W Na8 2.417(18) .
O19W Na15 2.467(18) .
O20W O50W 1.63(3) .
O20W Na3 2.314(16) .
O20W Na12 2.385(18) .
O23W Na12 2.475(17) 1_565
O22W Na15 2.63(3) .
O22W Na16 2.74(3) .
O21W Na16 2.16(3) .
O21W Na15 2.22(2) .
O21W Na12 2.58(2) 4_455
O21W Na8 2.88(2) .
O24W O53W 1.56(3) .
O24W O50W 1.76(3) .
O24W Na12 2.427(18) .
O25W O61W 0.83(3) .
O25W Na15 2.180(17) .
O25W Na12 2.478(18) 4_455
O26W O64W 0.82(3) .
O26W O52W 1.23(3) .
O26W Na15 1.91(2) .
O26W Na3 2.462(18) .
O27W O60W 1.68(3) 2
O27W Na10 2.504(14) .
O28W Na12 2.179(16) .
O28W Na15 2.510(16) 4_445
O28W Na10 2.800(15) 2_545
O29W Na9 2.394(16) .
O30W Na9 2.50(2) .
O31W Na9 2.56(2) .
O32W O59W 1.02(3) .
O32W Na4 2.395(17) .
O33W O57W 0.99(3) .
O33W Na17 1.63(2) .
O33W Na6 2.266(17) .
O33W Na8 2.990(18) 3
O34W O51W 1.58(3) .
O34W Na9 2.34(2) .
O35W Na11 2.51(2) .
O36W Na11 2.298(19) .
O36W Na16 2.34(2) .
O37W O67W 0.74(3) .
O37W O58W 0.97(4) .
O37W Na11 2.39(2) .
O38W O55W 1.67(3) .
O38W Na11 2.25(2) .
O38W Na16 2.29(2) .
O39W O47W 1.26(4) .
O39W O43W 1.67(3) .
O39W Na7 2.52(3) 7
O40W Na11 1.667(17) .
O41W O42W 0.994(18) .
O43W Na9 2.65(2) .
O43W Na7 3.000(19) 7
O44W O46W 1.23(3) .
O45W O54W 1.20(3) .
O45W Na14 2.26(2) .
O45W Na13 2.34(2) .
O46W O66W 1.63(4) .
O46W Na7 2.27(3) .
O47W O65W 1.51(5) .
O48W Na3 2.314(18) .
O48W Na13 2.68(2) 1_545
O49W O60W 1.08(3) .
O49W Na11 1.99(3) .
O50W Na12 1.44(3) .
O50W Na3 2.61(2) .
O51W Na9 3.00(3) .
O52W O64W 1.81(4) .
O52W Na3 2.32(3) .
O52W Na15 2.72(3) .
O54W Na14 1.41(2) .
O54W Na13 2.31(2) .
O54W Na10 2.75(2) .
O55W Na16 1.99(3) .
O55W Na11 2.39(3) .
O56W Na8 1.54(3) .
O56W Na16 2.50(3) .
O57W Na17 2.37(3) .
O57W Na8 2.50(3) 3
O58W O67W 1.69(4) .
O58W Na11 2.38(4) .
O59W Na4 2.38(3) .
O60W O27W 1.68(3) 2
O60W Na11 2.47(3) .
O61W Na12 2.00(3) 4_455
O61W Na15 2.47(3) .
O62W Na2 2.59(2) .
O63W Na11 2.28(2) .
O64W Na3 2.38(3) .
O64W Na15 2.38(3) .
O66W Na7 0.99(4) .
O67W Na11 2.83(3) .
O44 Nb4 1.929(6) .
O44 Nb11 2.013(6) .
O45 Nb5 1.765(6) .
O45 Na17 2.317(16) .
O45 Na6 2.424(9) .
O46 Nb3 1.781(6) .
O47 Nb8 1.757(6) .
O47 Na8 2.327(10) 3_545
O47 Na5 2.452(8) 1_545
O48 C1 1.247(11) .
O48 Na3 2.344(8) .
O48 Na13 2.442(13) 1_545
O49 C2 1.279(13) .
O49 Na8 2.400(12) 3
Na1 O28 2.350(6) 2
Na1 O43 2.414(7) 2
Na1 O1W 2.457(7) 2
Na1 Nb2 3.756(3) .
Na1 Nb2 3.756(3) 2
Na1 Na3 3.951(5) 2
Na1 Na3 3.951(5) .
Na2 Na14 3.226(11) .
Na2 Na5 3.558(7) .
Na2 Na13 4.194(12) .
Na3 O2W 2.467(9) 1_545
Na3 Na13 3.164(11) 1_545
Na3 Na12 3.784(12) .
Na4 O5 2.457(8) 5_565
Na4 Nb4 3.700(6) .
Na4 Nb4 3.723(6) 5_565
Na4 Na4 3.723(11) 5_565
Na5 O47 2.452(8) 1_565
Na5 C2 3.106(12) .
Na5 Na8 3.664(10) 3
Na5 Nb8 3.746(6) 1_565
Na5 Nb1 3.761(6) .
Na5 Na10 4.038(11) .
Na6 Na17 0.706(15) .
Na6 O40 2.447(9) 3
Na6 Na9 3.550(12) .
Na6 Nb12 3.728(7) 3
Na6 Nb5 3.736(7) .
Na7 O39W 2.52(3) 7
Na7 O43W 3.000(19) 7
Na7 Nb6 3.279(7) .
Na7 Nb8 3.384(7) .
Na7 Nb13 3.462(7) .
Na7 Nb7 3.572(7) .
Na8 O47 2.327(10) 3_455
Na8 O49 2.400(12) 3_445
Na8 O57W 2.50(3) 3_445
Na8 O33W 2.990(18) 3_445
Na8 Na16 3.218(19) .
Na8 Na15 3.400(12) .
Na8 Na5 3.664(10) 3_445
Na9 Na17 3.984(18) .
Na10 Na14 2.575(13) .
Na10 O29 2.780(11) 1_565
Na10 O28W 2.800(15) 2_565
Na10 Na12 3.774(14) 2_565
Na11 Na16 3.36(2) .
Na12 O61W 2.00(3) 4_445
Na12 O23W 2.475(17) 1_545
Na12 O25W 2.478(18) 4_445
Na12 O21W 2.58(2) 4_445
Na12 Na15 2.786(15) 4_445
Na12 Na10 3.774(14) 2_545
Na12 Na16 4.15(2) 4_445
Na13 Na14 2.031(15) .
Na13 O48 2.442(13) 1_565
Na13 O27 2.539(13) 1_565
Na13 O48W 2.68(2) 1_565
Na13 C1 2.822(14) 1_565
Na13 Na3 3.164(11) 1_565
Na14 O27 2.396(11) 1_565
Na15 O28W 2.510(16) 4_455
Na15 Na12 2.786(15) 4_455
Na16 O35 2.525(19) 3_455
Na16 Nb9 3.674(18) 3_455
Na17 O40 2.680(17) 3
Na17 O12W 2.93(2) 3
Na17 Nb5 3.783(15) .
Na17 Na8 4.042(19) 3
Nb1 Nb14 3.3406(11) .
Nb2 Nb10 3.3241(11) .
Nb4 Nb14 3.2873(11) .
Nb4 Na4 3.723(6) 5_565
Nb5 Nb14 3.3221(11) .
Nb6 Nb14 3.2718(11) .
Nb8 Nb10 3.2700(11) .
Nb8 Na5 3.746(6) 1_545
Nb8 Na8 3.766(7) 3_545
Nb9 Nb10 3.2877(11) .
Nb9 Na16 3.674(18) 3_545
Nb10 C1 2.605(10) .
Nb10 Nb12 3.3293(11) .
Nb12 Na6 3.728(7) 3_445
Nb14 C2 2.574(11) .
C1 Na13 2.822(14) 1_545
